data_1576763
loop_
_publ_author_name
'Zhu, Lin'
'Gao, Pu'
'Du, Jing'
'Shen, Yan'
'Feng, Yan'
'Wu, Mingzai'
'Ding, Yanjun'
'Zhu, Manzhou'

_publ_section_title
;
 Modulating the carbon tails of ligands on AuCu<sub>14</sub> nanoclusters
 enables the transition from single to dual emission.
;
_journal_issue 5
_journal_name_full Nanoscale
_journal_page_first 2491
_journal_page_last 2495
_journal_paper_doi 10.1039/d5nr05074j
_journal_volume 18
_journal_year 2026
_chemical_formula_moiety 'C228 H246 Au Cu14 P6 S12, F3 Sb'
_chemical_formula_sum 'C228 H246 Au Cu14 F6 P6 S12 Sb'
_chemical_formula_weight 4879.05
_space_group_crystal_system triclinic
_space_group_IT_number 2
_space_group_name_Hall '-P 1'
_space_group_name_H-M_alt 'P -1'
_atom_sites_solution_hydrogens geom
_atom_sites_solution_primary dual
_audit_block_doi 10.5517/ccdc.csd.cc23461j
_audit_creation_date 2021-11-20
_audit_creation_method
;
Olex2 1.3
(compiled 2020.11.12 svn.r5f609507 for OlexSys, GUI svn.r6408)
;
_audit_update_record
;
2021-11-23 deposited with the CCDC.	2025-12-26 downloaded from the CCDC.
;
_cell_angle_alpha 65.531(3)
_cell_angle_beta 62.761(3)
_cell_angle_gamma 66.706(3)
_cell_formula_units_Z 1
_cell_length_a 19.0776(8)
_cell_length_b 19.1978(8)
_cell_length_c 20.2037(8)
_cell_measurement_reflns_used 29163
_cell_measurement_temperature 230
_cell_measurement_theta_max 69.82
_cell_measurement_theta_min 8.95
_cell_volume 5791.1(5)
_computing_cell_refinement
;
X-Area Recipe 1.33.0.0 (STOE, 2015)
;
_computing_data_collection
;
X-Area Pilatus3_SV 1.31.153.0 (STOE, 2018)
;
_computing_data_reduction
;
X-Area Integrate 1.74.2.0 (STOE, 2018)
X-Area LANA 1.75.3.0 (STOE, 2018)
;
_computing_molecular_graphics 'Olex2 1.3 (Dolomanov et al., 2009)'
_computing_publication_material
;
STOE & Cie GmbH, X-Area, software package for collecting single-crystal or
multi-domain crystal data on STOE area-detector diffractometers, for image 
processing, for the correction and scaling of reflection intensities and 
for outlier rejection, version 1.86, Darmstadt 2018
;
_computing_structure_refinement 'SHELXL 2018/3 (Sheldrick, 2015)'
_computing_structure_solution 'SHELXT 2018/2 (Sheldrick, 2018)'
_diffrn_ambient_temperature 230
_diffrn_detector Pilatus300K
_diffrn_detector_area_resol_mean 5.81
_diffrn_detector_type 'DECTRIS PILATUS 300K'
_diffrn_measured_fraction_theta_full 0.978
_diffrn_measured_fraction_theta_max 0.978
_diffrn_measurement_details '1778 frames, detector distance = 60 mm'
_diffrn_measurement_device 'Eulerian 4-circle diffractometer'
_diffrn_measurement_device_type 'STOE STADIVARI'
_diffrn_measurement_method 'rotation method, \w scans'
_diffrn_radiation_collimation '1.2 mm, 0.6 diameter'
_diffrn_radiation_monochromator 'Graded multilayer mirror'
_diffrn_radiation_polarisn_norm 270
_diffrn_radiation_probe x-ray
_diffrn_radiation_type 'Cu K\a'
_diffrn_radiation_wavelength 1.54186
_diffrn_reflns_av_R_equivalents 0.0491
_diffrn_reflns_av_unetI/netI 0.0443
_diffrn_reflns_Laue_measured_fraction_full 0.978
_diffrn_reflns_Laue_measured_fraction_max 0.978
_diffrn_reflns_limit_h_max 13
_diffrn_reflns_limit_h_min -21
_diffrn_reflns_limit_k_max 22
_diffrn_reflns_limit_k_min -21
_diffrn_reflns_limit_l_max 23
_diffrn_reflns_limit_l_min -23
_diffrn_reflns_number 37547
_diffrn_reflns_point_group_measured_fraction_full 0.978
_diffrn_reflns_point_group_measured_fraction_max 0.978
_diffrn_reflns_theta_full 62.498
_diffrn_reflns_theta_max 62.498
_diffrn_reflns_theta_min 4.328
_diffrn_source 'GeniX 3D HF Cu'
_diffrn_source_current 0.600
_diffrn_source_power 0.030
_diffrn_source_voltage 50
_exptl_absorpt_coefficient_mu 5.224
_exptl_absorpt_correction_T_max 0.5433
_exptl_absorpt_correction_T_min 0.1028
_exptl_absorpt_correction_type multi-scan
_exptl_absorpt_process_details
;
STOE X-Red32, absorption correction by Gaussian integration, analogous to
P. Coppens, "The Evaluation of Absorption and Extinction in Single-Crystal
Structure Analysis", published in: F. R. Ahmed (Editor), "Crystallographic
Computing", Munksgaard, Copenhagen (1970), 255 - 270.
Afterwards scaling of reflection intensities was performed within STOE LANA.
J. Koziskova, F. Hahn, J. Richter, J. Kozisek, "Comparison of different
absorption corrections on the model structure of tetrakis(\m~2~-acetato)-
diaqua-di-copper(II)", Acta Chimica Slovaca, vol. 9, no. 2, 2016, pp. 136 - 140.
;
_exptl_crystal_colour red
_exptl_crystal_colour_primary red
_exptl_crystal_density_diffrn 1.399
_exptl_crystal_density_method 'not measured'
_exptl_crystal_description block
_exptl_crystal_F_000 2486
_refine_diff_density_max 3.807
_refine_diff_density_min -2.837
_refine_diff_density_rms 0.209
_refine_ls_extinction_method none
_refine_ls_goodness_of_fit_ref 1.048
_refine_ls_hydrogen_treatment constr
_refine_ls_matrix_type full
_refine_ls_number_parameters 1246
_refine_ls_number_reflns 18061
_refine_ls_number_restraints 1438
_refine_ls_restrained_S_all 1.055
_refine_ls_R_factor_all 0.0896
_refine_ls_R_factor_gt 0.0821
_refine_ls_shift/su_max 0.002
_refine_ls_shift/su_mean 0.000
_refine_ls_structure_factor_coef Fsqd
_refine_ls_weighting_details 'w=1/[\s^2^(Fo^2^)+(0.1707P)^2^+25.0197P] where P=(Fo^2^+2Fc^2^)/3'
_refine_ls_weighting_scheme calc
_refine_ls_wR_factor_gt 0.2301
_refine_ls_wR_factor_ref 0.2462
_reflns_d_resolution_high 0.819
_reflns_d_resolution_low 10.217
_reflns_Friedel_coverage 0.000
_reflns_limit_h_max 13
_reflns_limit_h_min -23
_reflns_limit_k_max 23
_reflns_limit_k_min -22
_reflns_limit_l_max 24
_reflns_limit_l_min -23
_reflns_number_gt 15964
_reflns_number_total 18061
_reflns_threshold_expression I>4u(I)
_cod_data_source_file d5nr05074j2.cif
_cod_data_source_block 1
_cod_database_code 1576763
_shelx_shelxl_version_number 2018/3
_shelx_space_group_comment
;
The symmetry employed for this shelxl refinement is uniquely defined
by the following loop, which should always be used as a source of
symmetry information in preference to the above space-group names.
They are only intended as comments.
;
_olex2_refinement_description
;
1. Fixed Uiso
 At 1.2 times of:
  All C(H) groups
 At 1.5 times of:
  All C(H,H,H) groups
2. Restrained distances
 F8-F37
 2.5 with sigma of 0.01
 F8-F18
 2.5 with sigma of 0.01
 C036-C02K \\sim C036-C03N \\sim C036-C03O \\sim C02K-C03N \\sim C02K-C03O
 with sigma of 0.04
 C03J-C036 \\sim C03J-C02K \\sim C03J-C03N \\sim C03J-C03O
 with sigma of 0.02
 C01A-C03E \\sim C01A-C03M \\sim C01A-C03P \\sim C03E-C03M \\sim C03M-C03P
 with sigma of 0.04
 C030-C01A \\sim C030-C03E \\sim C030-C03M \\sim C030-C03P
 with sigma of 0.02
3. Uiso/Uaniso restraints and constraints
C00J \\sim C00K \\sim C00L \\sim C00M \\sim C00N \\sim C00O \\sim C00P \\sim
C00Q \\sim C00R \\sim C00S \\sim C00T \\sim C00U \\sim C00V \\sim C00W \\sim
C00X \\sim C00Y \\sim C00Z \\sim C010 \\sim C011 \\sim C012 \\sim C013 \\sim
C014 \\sim C015 \\sim C016 \\sim C017 \\sim C018 \\sim C019 \\sim C01A \\sim
C01B \\sim C01C \\sim C01D \\sim C01E \\sim C01F \\sim C01G \\sim C01H \\sim
C01I \\sim C01J \\sim C01K \\sim C01L \\sim C01M \\sim C01N \\sim C01O \\sim
C01P \\sim C01Q \\sim C01R \\sim C01S \\sim C01T \\sim C01U \\sim C01V \\sim
C01W \\sim C01Y \\sim C01Z \\sim C020 \\sim C021 \\sim C022 \\sim C023 \\sim
C024 \\sim C025 \\sim C026 \\sim C027 \\sim C028 \\sim C029 \\sim C02A \\sim
C02B \\sim C02C \\sim C02D \\sim C02E \\sim C02F \\sim C02G \\sim C02H \\sim
C02I \\sim C02J \\sim C02K \\sim C02L \\sim C02M \\sim C02N \\sim C02O \\sim
C02P \\sim C02Q \\sim C02R \\sim C02S \\sim C02T \\sim C02U \\sim C02V \\sim
C02W \\sim C02X \\sim C02Y \\sim C02Z \\sim C030 \\sim C031 \\sim C032 \\sim
C033 \\sim C034 \\sim C035 \\sim C036 \\sim C037 \\sim C038 \\sim C039 \\sim
C03A \\sim C03B \\sim C03C \\sim C03D \\sim C03E \\sim C03F \\sim C03G \\sim
C03H \\sim C03I \\sim C03J \\sim C03K \\sim C03L \\sim C03M \\sim C03N \\sim
C03O \\sim C03P: within 2A with sigma of 0.01 and sigma for terminal atoms of
0.02 within 2A
F9 \\sim F18 \\sim F27 \\sim F8 \\sim F23 \\sim F37: within 2A with sigma of
0.01 and sigma for terminal atoms of 0.02 within 2A
Uanis(C00J) \\sim Ueq, Uanis(C00K) \\sim Ueq, Uanis(C00L) \\sim Ueq,
Uanis(C00M) \\sim Ueq, Uanis(C00N) \\sim Ueq, Uanis(C00O) \\sim Ueq,
Uanis(C00P) \\sim Ueq, Uanis(C00Q) \\sim Ueq, Uanis(C00R) \\sim Ueq,
Uanis(C00S) \\sim Ueq, Uanis(C00T) \\sim Ueq, Uanis(C00U) \\sim Ueq,
Uanis(C00V) \\sim Ueq, Uanis(C00W) \\sim Ueq, Uanis(C00X) \\sim Ueq,
Uanis(C00Y) \\sim Ueq, Uanis(C00Z) \\sim Ueq, Uanis(C010) \\sim Ueq,
Uanis(C011) \\sim Ueq, Uanis(C012) \\sim Ueq, Uanis(C013) \\sim Ueq,
Uanis(C014) \\sim Ueq, Uanis(C015) \\sim Ueq, Uanis(C016) \\sim Ueq,
Uanis(C017) \\sim Ueq, Uanis(C018) \\sim Ueq, Uanis(C019) \\sim Ueq,
Uanis(C01A) \\sim Ueq, Uanis(C01B) \\sim Ueq, Uanis(C01C) \\sim Ueq,
Uanis(C01D) \\sim Ueq, Uanis(C01E) \\sim Ueq, Uanis(C01F) \\sim Ueq,
Uanis(C01G) \\sim Ueq, Uanis(C01H) \\sim Ueq, Uanis(C01I) \\sim Ueq,
Uanis(C01J) \\sim Ueq, Uanis(C01K) \\sim Ueq, Uanis(C01L) \\sim Ueq,
Uanis(C01M) \\sim Ueq, Uanis(C01N) \\sim Ueq, Uanis(C01O) \\sim Ueq,
Uanis(C01P) \\sim Ueq, Uanis(C01Q) \\sim Ueq, Uanis(C01R) \\sim Ueq,
Uanis(C01S) \\sim Ueq, Uanis(C01T) \\sim Ueq, Uanis(C01U) \\sim Ueq,
Uanis(C01V) \\sim Ueq, Uanis(C01W) \\sim Ueq, Uanis(C01Y) \\sim Ueq,
Uanis(C01Z) \\sim Ueq, Uanis(C020) \\sim Ueq, Uanis(C021) \\sim Ueq,
Uanis(C022) \\sim Ueq, Uanis(C023) \\sim Ueq, Uanis(C024) \\sim Ueq,
Uanis(C025) \\sim Ueq, Uanis(C026) \\sim Ueq, Uanis(C027) \\sim Ueq,
Uanis(C028) \\sim Ueq, Uanis(C029) \\sim Ueq, Uanis(C02A) \\sim Ueq,
Uanis(C02B) \\sim Ueq, Uanis(C02C) \\sim Ueq, Uanis(C02D) \\sim Ueq,
Uanis(C02E) \\sim Ueq, Uanis(C02F) \\sim Ueq, Uanis(C02G) \\sim Ueq,
Uanis(C02H) \\sim Ueq, Uanis(C02I) \\sim Ueq, Uanis(C02J) \\sim Ueq,
Uanis(C02K) \\sim Ueq, Uanis(C02L) \\sim Ueq, Uanis(C02M) \\sim Ueq,
Uanis(C02N) \\sim Ueq, Uanis(C02O) \\sim Ueq, Uanis(C02P) \\sim Ueq,
Uanis(C02Q) \\sim Ueq, Uanis(C02R) \\sim Ueq, Uanis(C02S) \\sim Ueq,
Uanis(C02T) \\sim Ueq, Uanis(C02U) \\sim Ueq, Uanis(C02V) \\sim Ueq,
Uanis(C02W) \\sim Ueq, Uanis(C02X) \\sim Ueq, Uanis(C02Y) \\sim Ueq,
Uanis(C02Z) \\sim Ueq, Uanis(C030) \\sim Ueq, Uanis(C031) \\sim Ueq,
Uanis(C032) \\sim Ueq, Uanis(C033) \\sim Ueq, Uanis(C034) \\sim Ueq,
Uanis(C035) \\sim Ueq, Uanis(C036) \\sim Ueq, Uanis(C037) \\sim Ueq,
Uanis(C038) \\sim Ueq, Uanis(C039) \\sim Ueq, Uanis(C03A) \\sim Ueq,
Uanis(C03B) \\sim Ueq, Uanis(C03C) \\sim Ueq, Uanis(C03D) \\sim Ueq,
Uanis(C03E) \\sim Ueq, Uanis(C03F) \\sim Ueq, Uanis(C03G) \\sim Ueq,
Uanis(C03H) \\sim Ueq, Uanis(C03I) \\sim Ueq, Uanis(C03J) \\sim Ueq,
Uanis(C03K) \\sim Ueq, Uanis(C03L) \\sim Ueq, Uanis(C03M) \\sim Ueq,
Uanis(C03N) \\sim Ueq, Uanis(C03O) \\sim Ueq, Uanis(C03P) \\sim Ueq: with sigma
of 0.01 and sigma for terminal atoms of 0.02
Uanis(F9) \\sim Ueq, Uanis(F18) \\sim Ueq, Uanis(F27) \\sim Ueq, Uanis(F8)
\\sim Ueq, Uanis(F23) \\sim Ueq, Uanis(F37) \\sim Ueq: with sigma of 0.01 and
sigma for terminal atoms of 0.02
4. Others
 Fixed Sof: Sb1(0.5) F9(0.5) F18(0.5) F27(0.5) F8(0.5) F23(0.5) F37(0.5)
5.a Aromatic/amide H refined with riding coordinates:
 C00N(H00N), C00S(H00S), C00V(H00V), C00W(H00W), C00X(H00X), C00Y(H00Y),
 C010(H010), C011(H011), C013(H013), C014(H014), C015(H015), C017(H017),
 C018(H018), C019(H019), C01C(H01C), C01D(H01D), C01F(H01F), C01G(H01G),
 C01J(H01J), C01K(H01K), C01L(H01L), C02T(H5), C03I(H03W), C03L(H03Y),
 C03G(H03U), C027(H027), C01N(H01N), C01O(H01O), C01Q(H01Q), C01S(H01S),
 C01T(H01T), C01U(H01U), C01W(H01W), C01Y(H01Y), C01Z(H01Z), C020(H020),
 C021(H021), C022(H022), C023(H023), C026(H026), C02A(H02J), C02C(H02N),
 C02E(H02R), C02F(H02S), C02G(H02T), C02H(H02U), C02I(H02V), C02J(H02W),
 C02L(H02X), C02M(H02Y), C02N(H02Z), C02O(H02), C02P(H1), C02Q(H2), C02R(H3),
 C02S(H4), C02U(H6), C02V(H7), C02W(H8), C031(H031), C032(H032), C033(H033),
 C034(H034), C035(H035), C037(H037), C03A(H03G), C03B(H03H), C03H(H03V),
 C03K(H03X)
5.b Fitted hexagon refined as free rotating group:
 C01M(C02T,C03I,C03L,C03G,C027)
5.c Idealised Me refined as rotating group:
 C024(H02A,H02B,H02C), C025(H02D,H02E,H02F), C028(H02G,H02H,H02I), C02B(H02K,
 H02L,H02M), C02D(H02O,H02P,H02Q), C02X(H9,H,HA), C02Y(H10,HB,HC), C02Z(H11,HD,
 HE), C036(H03A,H03B,H03C), C038(H03D,H03E,H03F), C03C(H03I,H03J,H03K),
 C03D(H03L,H03M,H03N), C03E(H03O,H03P,H03Q), C03F(H03R,H03S,H03T), C03M(H03Z,HF,
 HG), C03N(H03,HH,HI), C03O(H12,HJ,HK), C03P(H13,HL,HM)
;
_smtbx_masks_void_probe_radius 1.2
_smtbx_masks_void_truncation_radius 1.2
_olex2_submission_special_instructions 'No special instructions were received'

loop_
_space_group_symop_operation_xyz
'x, y, z'
'-x, -y, -z'

loop_
_atom_site_label
_atom_site_type_symbol
_atom_site_fract_x
_atom_site_fract_y
_atom_site_fract_z
_atom_site_U_iso_or_equiv
_atom_site_adp_type
_atom_site_occupancy
_atom_site_site_symmetry_order
_atom_site_calc_flag
_atom_site_refinement_flags_posn
_atom_site_refinement_flags_adp
_atom_site_refinement_flags_occupancy
_atom_site_disorder_assembly
_atom_site_disorder_group
Au01 Au 0.500000 0.500000 0.500000 0.02885(15) Uani 1 2 d S . P . .
Cu02 Cu 0.65907(6) 0.24768(6) 0.54803(6) 0.0300(2) Uani 1 1 d . . . . .
Cu03 Cu 0.49538(7) 0.41240(6) 0.63826(6) 0.0333(3) Uani 1 1 d . . . . .
Cu04 Cu 0.56325(7) 0.56191(6) 0.66307(6) 0.0318(3) Uani 1 1 d . . . . .
Cu05 Cu 0.45305(7) 0.36898(6) 0.53484(6) 0.0326(3) Uani 1 1 d . . . . .
Cu06 Cu 0.38859(7) 0.57244(6) 0.61383(6) 0.0348(3) Uani 1 1 d . . . . .
Cu07 Cu 0.65030(7) 0.45663(6) 0.50902(6) 0.0350(3) Uani 1 1 d . . . . .
Cu08 Cu 0.26759(6) 0.42171(6) 0.70061(6) 0.0322(3) Uani 1 1 d . . . . .
S009 S 0.58341(10) 0.30869(9) 0.47112(9) 0.0274(4) Uani 1 1 d . . . . .
S00A S 0.63066(11) 0.56822(10) 0.53708(10) 0.0301(4) Uani 1 1 d . . . . .
S00B S 0.28187(11) 0.54280(10) 0.61859(10) 0.0313(4) Uani 1 1 d . . . . .
S00C S 0.46256(11) 0.50879(10) 0.69332(9) 0.0315(4) Uani 1 1 d . . . . .
S00D S 0.39871(10) 0.35361(10) 0.66471(10) 0.0305(4) Uani 1 1 d . . . . .
S00E S 0.62786(11) 0.34197(10) 0.60241(10) 0.0327(4) Uani 1 1 d . . . . .
P00F P 0.74715(12) 0.13146(11) 0.55694(12) 0.0347(4) Uani 1 1 d . . . . .
P00G P 0.15499(12) 0.38723(12) 0.78552(11) 0.0385(4) Uani 1 1 d . . . . .
P00H P 0.57761(14) 0.60996(12) 0.73634(11) 0.0378(5) Uani 1 1 d . . . . .
C00J C 0.5882(5) 0.2402(4) 0.4300(4) 0.0325(14) Uani 1 1 d . U . . .
C00K C 0.8367(5) 0.1253(4) 0.5722(5) 0.0357(15) Uani 1 1 d . U . . .
C00L C 0.6614(5) 0.3068(5) 0.6819(4) 0.0355(15) Uani 1 1 d . U . . .
C00M C 0.7210(5) 0.5998(5) 0.4970(4) 0.0351(15) Uani 1 1 d . U . . .
C00N C 0.6243(6) 0.2481(5) 0.3524(5) 0.0422(17) Uani 1 1 d . U . . .
H00N H 0.642575 0.293696 0.318309 0.051 Uiso 1 1 calc R U . . .
C00O C 0.4147(5) 0.2570(5) 0.7307(5) 0.0394(16) Uani 1 1 d . U . . .
C00P C 0.3811(5) 0.3632(5) 0.9492(4) 0.0386(15) Uani 1 1 d . U . . .
C00Q C 0.1908(5) 0.6185(4) 0.6351(4) 0.0364(15) Uani 1 1 d . U . . .
C00R C 0.4278(4) 0.4537(4) 0.7926(4) 0.0302(14) Uani 1 1 d . U . . .
C00S C 0.4600(5) 0.3665(5) 0.9065(5) 0.0440(18) Uani 1 1 d . U . . .
H00S H 0.499125 0.337774 0.930701 0.053 Uiso 1 1 calc R U . . .
C00T C 0.6333(6) 0.5379(5) 0.8020(5) 0.0442(17) Uani 1 1 d . U . . .
C00U C 0.4809(6) 0.6569(5) 0.8014(5) 0.0440(17) Uani 1 1 d . U . . .
C00V C 0.7135(5) 0.3399(5) 0.6837(5) 0.0393(16) Uani 1 1 d . U . . .
H00V H 0.725923 0.386621 0.645353 0.047 Uiso 1 1 calc R U . . .
C00W C 0.1502(5) 0.6581(5) 0.5812(5) 0.0444(18) Uani 1 1 d . U . . .
H00W H 0.174459 0.647136 0.533113 0.053 Uiso 1 1 calc R U . . .
C00X C 0.8348(5) 0.1833(5) 0.5966(5) 0.0442(17) Uani 1 1 d . U . . .
H00X H 0.789654 0.227580 0.599892 0.053 Uiso 1 1 calc R U . . .
C00Y C 0.6407(5) 0.2396(5) 0.7420(5) 0.0451(18) Uani 1 1 d . U . . .
H00Y H 0.603286 0.217783 0.743888 0.054 Uiso 1 1 calc R U . . .
C00Z C 0.0358(5) 0.7297(5) 0.6690(5) 0.0440(17) Uani 1 1 d . U . . .
C010 C 0.7809(5) 0.5606(6) 0.5321(5) 0.0495(19) Uani 1 1 d . U . . .
H010 H 0.774616 0.514787 0.574232 0.059 Uiso 1 1 calc R U . . .
C011 C 0.3465(5) 0.4521(5) 0.8346(4) 0.0382(16) Uani 1 1 d . U . . .
H011 H 0.306746 0.481685 0.811316 0.046 Uiso 1 1 calc R U . . .
C012 C 0.1496(6) 0.2883(6) 0.8001(6) 0.052(2) Uani 1 1 d . U . . .
C013 C 0.6345(6) 0.1887(5) 0.3226(5) 0.0471(18) Uani 1 1 d . U . . .
H013 H 0.660947 0.194570 0.269003 0.056 Uiso 1 1 calc R U . . .
C014 C 0.7359(6) 0.6647(5) 0.4322(5) 0.0443(17) Uani 1 1 d . U . . .
H014 H 0.699217 0.690115 0.405252 0.053 Uiso 1 1 calc R U . . .
C015 C 0.8025(6) 0.6927(6) 0.4066(5) 0.0512(19) Uani 1 1 d . U . . .
H015 H 0.808471 0.738486 0.364269 0.061 Uiso 1 1 calc R U . . .
C016 C 0.6063(5) 0.1218(5) 0.3708(5) 0.0391(15) Uani 1 1 d . U . . .
C017 C 0.0770(7) 0.2678(7) 0.8313(7) 0.063(2) Uani 1 1 d . U . . .
H017 H 0.027146 0.305446 0.845120 0.075 Uiso 1 1 calc R U . . .
C018 C 0.5553(6) 0.1750(5) 0.4795(5) 0.0500(19) Uani 1 1 d . U . . .
H018 H 0.525807 0.170800 0.532545 0.060 Uiso 1 1 calc R U . . .
C019 C 0.4753(6) 0.7177(6) 0.8248(5) 0.0513(19) Uani 1 1 d . U . . .
H019 H 0.521213 0.736507 0.807049 0.062 Uiso 1 1 calc R U . . .
C01A C 0.8619(6) 0.6556(6) 0.4411(6) 0.0540(19) Uani 1 1 d D U . . .
C01B C 0.1315(5) 0.3887(6) 0.8830(5) 0.0493(19) Uani 1 1 d . U . . .
C01C C 0.0765(5) 0.7122(6) 0.5971(5) 0.0473(18) Uani 1 1 d . U . . .
H01C H 0.052078 0.738431 0.559007 0.057 Uiso 1 1 calc R U . . .
C01D C 0.1544(6) 0.6382(5) 0.7041(5) 0.0493(19) Uani 1 1 d . U . . .
H01D H 0.181432 0.615473 0.739960 0.059 Uiso 1 1 calc R U . . .
C01E C 0.0657(5) 0.4522(5) 0.7615(5) 0.0462(18) Uani 1 1 d . U . . .
C01F C 0.8478(6) 0.5879(7) 0.5061(6) 0.059(2) Uani 1 1 d . U . . .
H01F H 0.885528 0.561167 0.531908 0.071 Uiso 1 1 calc R U . . .
C01G C 0.9039(5) 0.0613(5) 0.5665(5) 0.0428(17) Uani 1 1 d . U . . .
H01G H 0.906661 0.021058 0.549689 0.051 Uiso 1 1 calc R U . . .
C01H C 0.6325(6) 0.6867(5) 0.6815(5) 0.0443(17) Uani 1 1 d . U . . .
C01I C 0.7317(6) 0.2344(5) 0.7992(5) 0.0463(17) Uani 1 1 d . U . . .
C01J C 0.4140(6) 0.6287(6) 0.8278(5) 0.0507(19) Uani 1 1 d . U . . .
H01J H 0.418702 0.586773 0.812151 0.061 Uiso 1 1 calc R U . . .
C01K C 0.6272(6) 0.7325(5) 0.6097(5) 0.0513(19) Uani 1 1 d . U . . .
H01K H 0.596061 0.723011 0.590766 0.062 Uiso 1 1 calc R U . . .
C01L C 0.5916(7) 0.5140(6) 0.8817(6) 0.061(2) Uani 1 1 d . U . . .
H01L H 0.535137 0.534464 0.903556 0.073 Uiso 1 1 calc R U . . .
C01M C 0.7093(4) 0.0499(3) 0.6386(4) 0.053(2) Uani 1 1 d G U . . .
C02T C 0.6594(4) 0.0170(4) 0.6336(4) 0.063(2) Uani 1 1 d G U . . .
H5 H 0.643614 0.038216 0.589890 0.075 Uiso 1 1 calc R U . . .
C03I C 0.6327(5) -0.0471(4) 0.6932(5) 0.082(3) Uani 1 1 d G U . . .
H03W H 0.598951 -0.069351 0.689792 0.099 Uiso 1 1 calc R U . . .
C03L C 0.6560(5) -0.0784(4) 0.7578(5) 0.097(3) Uani 1 1 d G U . . .
H03Y H 0.637983 -0.121830 0.798088 0.117 Uiso 1 1 calc R U . . .
C03G C 0.7059(5) -0.0456(5) 0.7628(4) 0.092(3) Uani 1 1 d G U . . .
H03U H 0.721679 -0.066741 0.806484 0.110 Uiso 1 1 calc R U . . .
C027 C 0.7326(4) 0.0186(4) 0.7032(4) 0.068(2) Uani 1 1 d G U . . .
H027 H 0.766343 0.040827 0.706583 0.081 Uiso 1 1 calc R U . . .
C01N C 0.6754(6) 0.2057(6) 0.7981(5) 0.0492(19) Uani 1 1 d . U . . .
H01N H 0.660485 0.160791 0.838063 0.059 Uiso 1 1 calc R U . . .
C01O C 0.0782(6) 0.6913(6) 0.7209(5) 0.052(2) Uani 1 1 d . U . . .
H01O H 0.054120 0.701885 0.769125 0.062 Uiso 1 1 calc R U . . .
C01P C -0.0477(6) 0.7872(6) 0.6887(6) 0.053(2) Uani 1 1 d . U . . .
C01Q C 0.4404(7) 0.1898(6) 0.7080(6) 0.065(2) Uani 1 1 d . U . . .
H01Q H 0.459140 0.193842 0.654986 0.078 Uiso 1 1 calc R U . . .
C01R C 0.6196(6) 0.0546(5) 0.3409(5) 0.0469(18) Uani 1 1 d . U . . .
C01S C 0.3252(5) 0.4064(5) 0.9107(5) 0.0410(17) Uani 1 1 d . U . . .
H01S H 0.270571 0.404073 0.938082 0.049 Uiso 1 1 calc R U . . .
C01T C 0.4852(5) 0.4095(5) 0.8301(5) 0.0397(16) Uani 1 1 d . U . . .
H01T H 0.540451 0.409585 0.802853 0.048 Uiso 1 1 calc R U . . .
C01U C 0.0744(6) 0.4851(6) 0.6841(6) 0.058(2) Uani 1 1 d . U . . .
H01U H 0.125742 0.474526 0.645505 0.070 Uiso 1 1 calc R U . . .
C01V C 0.3530(6) 0.3140(5) 1.0343(5) 0.0446(18) Uani 1 1 d . U . . .
C01W C 0.8981(6) 0.1780(6) 0.6165(6) 0.0526(19) Uani 1 1 d . U . . .
H01W H 0.895475 0.217844 0.633740 0.063 Uiso 1 1 calc R U . . .
C01Y C 0.7149(6) 0.5059(6) 0.7718(6) 0.0529(19) Uani 1 1 d . U . . .
H01Y H 0.741956 0.521813 0.717762 0.064 Uiso 1 1 calc R U . . .
C01Z C 0.1198(6) 0.4605(7) 0.8939(6) 0.057(2) Uani 1 1 d . U . . .
H01Z H 0.124972 0.505763 0.850936 0.069 Uiso 1 1 calc R U . . .
C020 C 0.7471(6) 0.3047(5) 0.7412(5) 0.0437(17) Uani 1 1 d . U . . .
H020 H 0.781317 0.328679 0.741627 0.052 Uiso 1 1 calc R U . . .
C021 C 0.5671(6) 0.1165(5) 0.4488(5) 0.053(2) Uani 1 1 d . U . . .
H021 H 0.547510 0.071624 0.482735 0.064 Uiso 1 1 calc R U . . .
C022 C 0.0780(8) 0.1902(7) 0.8424(7) 0.072(3) Uani 1 1 d . U . . .
H022 H 0.028414 0.175873 0.865542 0.086 Uiso 1 1 calc R U . . .
C023 C 0.0050(7) 0.5351(7) 0.6632(8) 0.073(3) Uani 1 1 d . U . . .
H023 H 0.010550 0.559257 0.610560 0.088 Uiso 1 1 calc R U . . .
C024 C 0.5385(7) 0.0625(7) 0.3359(7) 0.065(3) Uani 1 1 d . U . . .
H02A H 0.495158 0.064348 0.385672 0.097 Uiso 1 1 calc R U . . .
H02B H 0.543189 0.017463 0.322470 0.097 Uiso 1 1 calc R U . . .
H02C H 0.525944 0.110840 0.296335 0.097 Uiso 1 1 calc R U . . .
C025 C 0.2813(7) 0.3680(7) 1.0836(5) 0.060(2) Uani 1 1 d . U . . .
H02D H 0.299950 0.409779 1.080721 0.089 Uiso 1 1 calc R U . . .
H02E H 0.262125 0.336761 1.137210 0.089 Uiso 1 1 calc R U . . .
H02F H 0.237139 0.391244 1.063404 0.089 Uiso 1 1 calc R U . . .
C026 C 0.9639(5) 0.1140(6) 0.6104(6) 0.0492(18) Uani 1 1 d . U . . .
H026 H 1.007048 0.109679 0.623536 0.059 Uiso 1 1 calc R U . . .
C028 C -0.1080(6) 0.7454(7) 0.7593(7) 0.072(3) Uani 1 1 d . U . . .
H02G H -0.161336 0.782356 0.770834 0.107 Uiso 1 1 calc R U . . .
H02H H -0.090361 0.725229 0.803301 0.107 Uiso 1 1 calc R U . . .
H02I H -0.111172 0.701795 0.749057 0.107 Uiso 1 1 calc R U . . .
C029 C 0.7872(6) 0.0983(6) 0.4720(6) 0.0534(19) Uani 1 1 d . U . . .
C02A C 0.4020(7) 0.7506(6) 0.8744(6) 0.058(2) Uani 1 1 d . U . . .
H02J H 0.397579 0.792206 0.890291 0.069 Uiso 1 1 calc R U . . .
C02B C 0.3222(7) 0.2481(6) 1.0408(6) 0.061(2) Uani 1 1 d . U . . .
H02K H 0.280265 0.270980 1.017892 0.092 Uiso 1 1 calc R U . . .
H02L H 0.299688 0.219958 1.095151 0.092 Uiso 1 1 calc R U . . .
H02M H 0.367089 0.211548 1.013641 0.092 Uiso 1 1 calc R U . . .
C02C C 0.9673(6) 0.0561(6) 0.5853(6) 0.0503(19) Uani 1 1 d . U . . .
H02N H 1.013110 0.012505 0.580873 0.060 Uiso 1 1 calc R U . . .
C02D C 0.6846(7) 0.0588(6) 0.2617(6) 0.057(2) Uani 1 1 d . U . . .
H02O H 0.670714 0.110208 0.226085 0.086 Uiso 1 1 calc R U . . .
H02P H 0.688380 0.017753 0.243160 0.086 Uiso 1 1 calc R U . . .
H02Q H 0.736514 0.051173 0.264737 0.086 Uiso 1 1 calc R U . . .
C02E C 0.7180(7) 0.7606(7) 0.6657(7) 0.068(2) Uani 1 1 d . U . . .
H02R H 0.747527 0.771162 0.685606 0.081 Uiso 1 1 calc R U . . .
C02F C 0.7128(8) 0.8076(7) 0.5917(7) 0.072(3) Uani 1 1 d . U . . .
H02S H 0.739984 0.848175 0.561636 0.087 Uiso 1 1 calc R U . . .
C02G C 0.3407(6) 0.6609(6) 0.8767(6) 0.055(2) Uani 1 1 d . U . . .
H02T H 0.294716 0.642244 0.893927 0.066 Uiso 1 1 calc R U . . .
C02H C 0.2226(7) 0.2310(6) 0.7775(8) 0.069(2) Uani 1 1 d . U . . .
H02U H 0.272477 0.244077 0.757109 0.083 Uiso 1 1 calc R U . . .
C02I C 0.6809(6) 0.7003(6) 0.7083(6) 0.057(2) Uani 1 1 d . U . . .
H02V H 0.687500 0.667553 0.755883 0.068 Uiso 1 1 calc R U . . .
C02J C 0.0949(7) 0.3983(9) 1.0287(7) 0.076(3) Uani 1 1 d . U . . .
H02W H 0.082161 0.401261 1.078425 0.092 Uiso 1 1 calc R U . . .
C02K C 0.4168(8) 0.1058(6) 0.8393(6) 0.067(2) Uani 1 1 d D U . . .
C02L C 0.1264(7) 0.3222(8) 0.9466(6) 0.070(2) Uani 1 1 d . U . . .
H02X H 0.135934 0.272849 0.940702 0.084 Uiso 1 1 calc R U . . .
C02M C -0.0126(6) 0.4679(7) 0.8166(7) 0.062(2) Uani 1 1 d . U . . .
H02Y H -0.020996 0.445071 0.869930 0.075 Uiso 1 1 calc R U . . .
C02N C 0.3354(7) 0.7220(6) 0.9003(6) 0.058(2) Uani 1 1 d . U . . .
H02Z H 0.285563 0.744056 0.934510 0.069 Uiso 1 1 calc R U . . .
C02O C 0.8363(7) 0.0016(8) 0.4021(9) 0.077(3) Uani 1 1 d . U . . .
H02 H 0.846915 -0.050706 0.402391 0.092 Uiso 1 1 calc R U . . .
C02P C -0.0679(7) 0.5476(7) 0.7185(8) 0.074(3) Uani 1 1 d . U . . .
H1 H -0.113607 0.579155 0.703897 0.089 Uiso 1 1 calc R U . . .
C02Q C 0.1009(7) 0.4660(8) 0.9660(7) 0.068(2) Uani 1 1 d . U . . .
H2 H 0.092277 0.514718 0.972885 0.082 Uiso 1 1 calc R U . . .
C02R C 0.8067(6) 0.0186(7) 0.4738(8) 0.064(2) Uani 1 1 d . U . . .
H3 H 0.800374 -0.021958 0.520946 0.077 Uiso 1 1 calc R U . . .
C02S C 0.3898(8) 0.2484(6) 0.8074(6) 0.067(2) Uani 1 1 d . U . . .
H4 H 0.374561 0.293239 0.823688 0.080 Uiso 1 1 calc R U . . .
C02U C 0.6674(7) 0.7928(6) 0.5647(7) 0.066(2) Uani 1 1 d . U . . .
H6 H 0.663351 0.823422 0.515733 0.080 Uiso 1 1 calc R U . . .
C02V C 0.7594(7) 0.4505(6) 0.8187(6) 0.061(2) Uani 1 1 d . U . . .
H7 H 0.815939 0.430240 0.797220 0.073 Uiso 1 1 calc R U . . .
C02W C 0.4389(8) 0.1159(6) 0.7627(7) 0.073(3) Uani 1 1 d . U . . .
H8 H 0.453763 0.071468 0.745864 0.088 Uiso 1 1 calc R U . . .
C02X C 0.8378(8) 0.2254(8) 0.8457(7) 0.076(3) Uani 1 1 d . U . . .
H9 H 0.877386 0.227386 0.793602 0.114 Uiso 1 1 calc R U . . .
H H 0.864846 0.192939 0.883211 0.114 Uiso 1 1 calc R U . . .
HA H 0.813344 0.278562 0.851216 0.114 Uiso 1 1 calc R U . . .
C02Y C 0.6427(7) -0.0264(5) 0.3972(7) 0.063(3) Uani 1 1 d . U . . .
H10 H 0.693675 -0.032276 0.401215 0.095 Uiso 1 1 calc R U . . .
HB H 0.649058 -0.067953 0.377940 0.095 Uiso 1 1 calc R U . . .
HC H 0.600151 -0.030136 0.448024 0.095 Uiso 1 1 calc R U . . .
C02Z C 0.4219(7) 0.2770(7) 1.0683(5) 0.062(3) Uani 1 1 d . U . . .
H11 H 0.469936 0.249051 1.034209 0.092 Uiso 1 1 calc R U . . .
HD H 0.404148 0.240249 1.119251 0.092 Uiso 1 1 calc R U . . .
HE H 0.434970 0.318502 1.072725 0.092 Uiso 1 1 calc R U . . .
C030 C 0.9351(6) 0.6857(6) 0.4169(6) 0.069(2) Uani 1 1 d D U . . .
C031 C 0.8491(7) 0.0568(9) 0.3358(8) 0.080(3) Uani 1 1 d . U . . .
H031 H 0.869765 0.043393 0.289345 0.095 Uiso 1 1 calc R U . . .
C032 C -0.0779(7) 0.5175(8) 0.7921(8) 0.072(2) Uani 1 1 d . U . . .
H032 H -0.130007 0.529451 0.829246 0.086 Uiso 1 1 calc R U . . .
C033 C 0.8016(7) 0.1547(8) 0.4000(7) 0.068(2) Uani 1 1 d . U . . .
H033 H 0.789796 0.208092 0.396961 0.081 Uiso 1 1 calc R U . . .
C034 C 0.1070(9) 0.3291(9) 1.0193(8) 0.085(3) Uani 1 1 d . U . . .
H034 H 0.102373 0.284081 1.062594 0.103 Uiso 1 1 calc R U . . .
C035 C 0.3862(9) 0.1758(7) 0.8624(7) 0.077(3) Uani 1 1 d . U . . .
H035 H 0.363374 0.172719 0.915441 0.092 Uiso 1 1 calc R U . . .
C036 C 0.4158(10) -0.0355(6) 0.8714(7) 0.086(4) Uani 1 1 d D U . . .
H03A H 0.369993 -0.016052 0.854024 0.130 Uiso 1 1 calc R U . . .
H03B H 0.410826 -0.084110 0.913497 0.130 Uiso 1 1 calc R U . . .
H03C H 0.466189 -0.045732 0.828641 0.130 Uiso 1 1 calc R U . . .
C037 C 0.6379(8) 0.4576(7) 0.9284(7) 0.074(3) Uani 1 1 d . U . . .
H037 H 0.611730 0.441855 0.982547 0.089 Uiso 1 1 calc R U . . .
C038 C 0.8109(8) 0.1034(7) 0.8583(7) 0.074(3) Uani 1 1 d . U . . .
H03D H 0.862417 0.099400 0.815331 0.112 Uiso 1 1 calc R U . . .
H03E H 0.774242 0.085107 0.852109 0.112 Uiso 1 1 calc R U . . .
H03F H 0.820112 0.071090 0.906753 0.112 Uiso 1 1 calc R U . . .
C039 C 0.7726(7) 0.1904(6) 0.8597(6) 0.057(2) Uani 1 1 d . U . . .
C03A C 0.1475(8) 0.1365(8) 0.8210(9) 0.081(3) Uani 1 1 d . U . . .
H03G H 0.146395 0.084668 0.830263 0.097 Uiso 1 1 calc R U . . .
C03B C 0.2233(9) 0.1569(8) 0.7843(9) 0.082(3) Uani 1 1 d . U . . .
H03H H 0.272334 0.120604 0.765315 0.099 Uiso 1 1 calc R U . . .
C03C C -0.0815(7) 0.8262(7) 0.6234(7) 0.076(3) Uani 1 1 d . U . . .
H03I H -0.081653 0.785902 0.606401 0.114 Uiso 1 1 calc R U . . .
H03J H -0.047815 0.859946 0.580331 0.114 Uiso 1 1 calc R U . . .
H03K H -0.136818 0.857899 0.641804 0.114 Uiso 1 1 calc R U . . .
C03D C -0.0430(9) 0.8526(8) 0.7112(10) 0.093(4) Uani 1 1 d . U . . .
H03L H -0.095773 0.890470 0.722092 0.140 Uiso 1 1 calc R U . . .
H03M H -0.002497 0.879314 0.668684 0.140 Uiso 1 1 calc R U . . .
H03N H -0.027909 0.828912 0.757108 0.140 Uiso 1 1 calc R U . . .
C03E C 0.9333(9) 0.7021(10) 0.4856(8) 0.098(4) Uani 1 1 d D U . . .
H03O H 0.877214 0.719330 0.517936 0.147 Uiso 1 1 calc R U . . .
H03P H 0.960995 0.743201 0.466477 0.147 Uiso 1 1 calc R U . . .
H03Q H 0.960653 0.654157 0.515978 0.147 Uiso 1 1 calc R U . . .
C03F C 0.7063(8) 0.1961(8) 0.9393(6) 0.073(3) Uani 1 1 d . U . . .
H03R H 0.726681 0.157881 0.980301 0.110 Uiso 1 1 calc R U . . .
H03S H 0.658310 0.185139 0.944490 0.110 Uiso 1 1 calc R U . . .
H03T H 0.692138 0.249011 0.943337 0.110 Uiso 1 1 calc R U . . .
C03H C 0.7183(8) 0.4259(7) 0.8975(7) 0.069(2) Uani 1 1 d . U . . .
H03V H 0.746601 0.386630 0.929945 0.082 Uiso 1 1 calc R U . . .
C03J C 0.4163(8) 0.0261(6) 0.8999(7) 0.089(3) Uani 1 1 d D U . . .
C03K C 0.8331(8) 0.1328(9) 0.3329(8) 0.081(3) Uani 1 1 d . U . . .
H03X H 0.843597 0.171398 0.284434 0.097 Uiso 1 1 calc R U . . .
C03M C 0.9301(9) 0.7666(8) 0.3575(8) 0.099(4) Uani 1 1 d D U . . .
H03Z H 0.927628 0.763376 0.311934 0.148 Uiso 1 1 calc R U . . .
HF H 0.977889 0.783990 0.342643 0.148 Uiso 1 1 calc R U . . .
HG H 0.881498 0.804185 0.379815 0.148 Uiso 1 1 calc R U . . .
C03N C 0.4959(11) -0.0051(9) 0.9163(11) 0.122(5) Uani 1 1 d D U . . .
H03 H 0.541795 -0.012628 0.869280 0.183 Uiso 1 1 calc R U . . .
HH H 0.495704 -0.055272 0.956611 0.183 Uiso 1 1 calc R U . . .
HI H 0.500626 0.032702 0.933300 0.183 Uiso 1 1 calc R U . . .
C03O C 0.3474(14) 0.0328(10) 0.9739(10) 0.150(7) Uani 1 1 d D U . . .
H12 H 0.349553 0.071666 0.991434 0.225 Uiso 1 1 calc R U . . .
HJ H 0.351305 -0.018129 1.012924 0.225 Uiso 1 1 calc R U . . .
HK H 0.296230 0.049228 0.965656 0.225 Uiso 1 1 calc R U . . .
C03P C 1.0095(8) 0.6329(9) 0.3741(12) 0.128(6) Uani 1 1 d D U . . .
H13 H 1.019089 0.580062 0.409110 0.192 Uiso 1 1 calc R U . . .
HL H 1.056331 0.653750 0.354329 0.192 Uiso 1 1 calc R U . . .
HM H 1.001225 0.630845 0.331056 0.192 Uiso 1 1 calc R U . . .
Sb1 Sb 0.0964(3) 0.7505(5) 0.92475(17) 0.265(4) Uani 0.5 1 d . . P A 1
F9 F 0.032(2) 0.781(2) 0.870(2) 0.196(12) Uani 0.5 1 d . U P A 1
F18 F 0.164(3) 0.6577(19) 0.872(2) 0.235(16) Uani 0.5 1 d D U P A 1
F27 F 0.150(3) 0.703(3) 0.988(3) 0.29(2) Uani 0.5 1 d . U P A 1
F8 F 0.1744(16) 0.7919(16) 0.8485(17) 0.207(13) Uani 0.5 1 d D U P . .
F23 F 0.053(2) 0.665(3) 0.988(3) 0.239(17) Uani 0.5 1 d . U P . .
F37 F 0.0765(7) 0.8852(9) 0.9261(6) 0.094(5) Uani 0.5 1 d D U P . .

loop_
_atom_site_aniso_label
_atom_site_aniso_U_11
_atom_site_aniso_U_22
_atom_site_aniso_U_33
_atom_site_aniso_U_23
_atom_site_aniso_U_13
_atom_site_aniso_U_12
Au01 0.0402(3) 0.0245(2) 0.0242(2) -0.00201(17) -0.01243(17) -0.01438(17)
Cu02 0.0418(6) 0.0218(5) 0.0305(5) -0.0028(4) -0.0189(4) -0.0096(4)
Cu03 0.0459(6) 0.0302(6) 0.0268(5) -0.0014(4) -0.0159(5) -0.0161(5)
Cu04 0.0481(6) 0.0329(6) 0.0224(5) -0.0042(4) -0.0126(4) -0.0216(5)
Cu05 0.0422(6) 0.0275(5) 0.0310(5) -0.0043(4) -0.0133(5) -0.0152(4)
Cu06 0.0476(6) 0.0282(5) 0.0298(6) -0.0026(4) -0.0150(5) -0.0152(5)
Cu07 0.0435(6) 0.0338(6) 0.0316(6) -0.0071(5) -0.0141(5) -0.0149(5)
Cu08 0.0384(6) 0.0266(5) 0.0276(5) -0.0028(4) -0.0074(4) -0.0147(4)
S009 0.0400(9) 0.0213(8) 0.0250(8) -0.0035(6) -0.0155(7) -0.0103(6)
S00A 0.0392(9) 0.0336(9) 0.0236(8) -0.0055(7) -0.0099(7) -0.0194(7)
S00B 0.0372(9) 0.0241(8) 0.0290(8) -0.0034(7) -0.0088(7) -0.0123(7)
S00C 0.0473(10) 0.0328(9) 0.0203(8) -0.0007(7) -0.0118(7) -0.0232(8)
S00D 0.0368(9) 0.0232(8) 0.0273(8) -0.0005(7) -0.0099(7) -0.0125(7)
S00E 0.0470(10) 0.0257(8) 0.0328(9) -0.0061(7) -0.0218(8) -0.0093(7)
P00F 0.0451(11) 0.0223(9) 0.0424(11) -0.0035(8) -0.0245(9) -0.0092(7)
P00G 0.0421(11) 0.0372(10) 0.0303(10) -0.0026(8) -0.0077(8) -0.0179(8)
P00H 0.0633(13) 0.0361(10) 0.0263(9) -0.0028(8) -0.0202(9) -0.0254(9)
C00J 0.047(3) 0.028(3) 0.029(3) -0.006(3) -0.019(3) -0.012(3)
C00K 0.044(3) 0.032(3) 0.036(3) -0.004(3) -0.018(3) -0.017(3)
C00L 0.045(3) 0.033(3) 0.032(3) -0.008(3) -0.016(3) -0.011(3)
C00M 0.044(3) 0.038(3) 0.032(3) -0.005(3) -0.017(3) -0.020(3)
C00N 0.067(4) 0.030(3) 0.034(3) -0.005(3) -0.017(3) -0.022(3)
C00O 0.060(4) 0.028(3) 0.036(3) -0.003(3) -0.024(3) -0.015(3)
C00P 0.049(3) 0.043(3) 0.027(3) -0.008(3) -0.013(3) -0.017(3)
C00Q 0.049(4) 0.026(3) 0.033(3) -0.005(3) -0.015(3) -0.012(3)
C00R 0.040(3) 0.032(3) 0.022(3) -0.005(3) -0.012(2) -0.015(3)
C00S 0.046(4) 0.045(4) 0.035(3) -0.001(3) -0.018(3) -0.012(3)
C00T 0.063(4) 0.043(4) 0.041(4) -0.007(3) -0.028(3) -0.022(3)
C00U 0.064(4) 0.042(4) 0.031(3) -0.007(3) -0.021(3) -0.016(3)
C00V 0.054(4) 0.031(3) 0.037(3) -0.002(3) -0.023(3) -0.015(3)
C00W 0.048(4) 0.048(4) 0.034(3) -0.009(3) -0.018(3) -0.009(3)
C00X 0.043(4) 0.044(4) 0.053(4) -0.018(3) -0.019(3) -0.013(3)
C00Y 0.051(4) 0.048(4) 0.042(4) -0.002(3) -0.021(3) -0.023(3)
C00Z 0.048(3) 0.038(3) 0.037(3) -0.004(3) -0.011(3) -0.014(3)
C010 0.045(4) 0.055(4) 0.047(4) 0.005(3) -0.022(3) -0.025(3)
C011 0.045(3) 0.043(4) 0.028(3) -0.003(3) -0.017(3) -0.016(3)
C012 0.058(4) 0.046(4) 0.054(4) -0.005(3) -0.020(3) -0.023(3)
C013 0.070(4) 0.037(3) 0.037(3) -0.011(3) -0.016(3) -0.019(3)
C014 0.058(4) 0.044(4) 0.039(3) 0.000(3) -0.021(3) -0.029(3)
C015 0.062(4) 0.056(4) 0.043(4) -0.001(3) -0.018(3) -0.035(3)
C016 0.060(4) 0.031(3) 0.037(3) -0.008(3) -0.022(3) -0.018(3)
C017 0.059(4) 0.059(4) 0.069(5) -0.007(4) -0.017(4) -0.032(4)
C018 0.074(4) 0.046(4) 0.038(4) -0.011(3) -0.011(3) -0.033(3)
C019 0.073(4) 0.048(4) 0.043(4) -0.011(3) -0.029(3) -0.018(3)
C01A 0.062(4) 0.068(4) 0.050(4) -0.011(3) -0.022(3) -0.037(3)
C01B 0.045(4) 0.066(4) 0.040(4) -0.013(3) -0.012(3) -0.023(3)
C01C 0.049(4) 0.051(4) 0.037(4) -0.005(3) -0.018(3) -0.014(3)
C01D 0.056(4) 0.044(4) 0.035(3) -0.007(3) -0.020(3) -0.001(3)
C01E 0.052(4) 0.049(4) 0.048(4) -0.014(3) -0.020(3) -0.019(3)
C01F 0.056(4) 0.068(4) 0.055(4) 0.002(4) -0.026(3) -0.031(4)
C01G 0.047(4) 0.032(3) 0.052(4) -0.007(3) -0.024(3) -0.010(3)
C01H 0.066(4) 0.040(4) 0.038(3) -0.008(3) -0.021(3) -0.024(3)
C01I 0.064(4) 0.043(3) 0.035(3) -0.004(3) -0.024(3) -0.016(3)
C01J 0.068(4) 0.047(4) 0.042(4) -0.012(3) -0.020(3) -0.019(3)
C01K 0.075(4) 0.038(4) 0.042(4) -0.002(3) -0.025(3) -0.020(3)
C01L 0.066(4) 0.060(4) 0.042(4) 0.002(3) -0.023(3) -0.015(4)
C01M 0.054(4) 0.035(4) 0.070(4) -0.002(3) -0.028(3) -0.017(3)
C02T 0.057(4) 0.047(4) 0.087(5) -0.007(4) -0.029(4) -0.024(3)
C03I 0.073(5) 0.062(5) 0.106(6) -0.003(4) -0.029(4) -0.037(4)
C03L 0.079(5) 0.073(5) 0.109(6) 0.012(5) -0.030(5) -0.034(4)
C03G 0.071(5) 0.078(5) 0.094(6) 0.020(5) -0.031(4) -0.032(4)
C027 0.061(4) 0.061(4) 0.073(5) 0.009(4) -0.031(4) -0.027(4)
C01N 0.060(4) 0.050(4) 0.038(4) 0.004(3) -0.022(3) -0.026(3)
C01O 0.056(4) 0.049(4) 0.036(4) -0.013(3) -0.015(3) 0.000(3)
C01P 0.055(4) 0.043(4) 0.048(4) -0.006(3) -0.015(3) -0.010(3)
C01Q 0.080(5) 0.036(4) 0.050(4) -0.009(3) -0.010(4) -0.006(4)
C01R 0.067(4) 0.037(4) 0.050(4) -0.014(3) -0.027(3) -0.017(3)
C01S 0.041(3) 0.049(4) 0.032(3) -0.006(3) -0.011(3) -0.020(3)
C01T 0.039(3) 0.042(4) 0.031(3) -0.001(3) -0.012(3) -0.015(3)
C01U 0.056(4) 0.055(4) 0.059(4) 0.001(4) -0.024(3) -0.024(3)
C01V 0.061(4) 0.051(4) 0.026(3) -0.003(3) -0.015(3) -0.027(3)
C01W 0.048(4) 0.058(4) 0.064(4) -0.025(4) -0.018(3) -0.018(3)
C01Y 0.069(4) 0.050(4) 0.048(4) -0.005(3) -0.029(3) -0.022(3)
C01Z 0.051(4) 0.074(5) 0.054(4) -0.023(4) -0.021(3) -0.013(4)
C020 0.062(4) 0.037(3) 0.043(4) -0.006(3) -0.028(3) -0.018(3)
C021 0.076(4) 0.041(4) 0.044(4) -0.011(3) -0.006(3) -0.034(3)
C022 0.076(5) 0.065(5) 0.080(5) -0.009(4) -0.021(4) -0.043(4)
C023 0.068(4) 0.072(5) 0.079(5) -0.003(4) -0.038(4) -0.023(4)
C024 0.091(7) 0.062(6) 0.071(6) -0.030(5) -0.036(5) -0.027(5)
C025 0.074(6) 0.070(6) 0.023(4) -0.005(4) -0.005(4) -0.030(5)
C026 0.040(4) 0.061(4) 0.058(4) -0.022(3) -0.019(3) -0.017(3)
C028 0.049(5) 0.065(6) 0.055(6) -0.003(5) -0.001(4) -0.006(4)
C029 0.055(4) 0.058(4) 0.064(4) -0.028(4) -0.030(3) -0.009(3)
C02A 0.081(5) 0.054(4) 0.043(4) -0.019(3) -0.026(3) -0.012(4)
C02B 0.097(7) 0.055(5) 0.039(5) 0.002(4) -0.027(5) -0.040(5)
C02C 0.045(4) 0.046(4) 0.059(4) -0.008(3) -0.023(3) -0.011(3)
C02D 0.074(6) 0.048(5) 0.060(5) -0.031(4) -0.021(5) -0.011(4)
C02E 0.080(5) 0.060(4) 0.077(5) -0.013(4) -0.024(4) -0.042(4)
C02F 0.082(5) 0.054(4) 0.076(5) -0.010(4) -0.015(4) -0.037(4)
C02G 0.063(4) 0.055(4) 0.047(4) -0.014(3) -0.018(3) -0.017(3)
C02H 0.069(5) 0.054(4) 0.087(5) -0.014(4) -0.027(4) -0.026(4)
C02I 0.071(4) 0.054(4) 0.059(4) -0.009(3) -0.026(4) -0.032(4)
C02J 0.073(5) 0.099(5) 0.058(4) -0.022(4) -0.028(4) -0.018(4)
C02K 0.107(5) 0.048(4) 0.054(4) -0.009(3) -0.035(4) -0.025(4)
C02L 0.080(5) 0.080(5) 0.046(4) -0.008(4) -0.025(4) -0.024(4)
C02M 0.054(4) 0.072(5) 0.064(4) -0.026(4) -0.017(4) -0.016(4)
C02N 0.072(4) 0.056(4) 0.041(4) -0.018(3) -0.019(3) -0.008(4)
C02O 0.069(5) 0.085(5) 0.100(5) -0.058(4) -0.031(4) -0.008(4)
C02P 0.066(4) 0.071(5) 0.094(5) -0.017(4) -0.041(4) -0.019(4)
C02Q 0.060(4) 0.087(5) 0.065(4) -0.031(4) -0.028(4) -0.010(4)
C02R 0.059(4) 0.065(4) 0.088(5) -0.043(4) -0.028(4) -0.008(4)
C02S 0.114(5) 0.043(4) 0.049(4) -0.012(3) -0.032(4) -0.024(4)
C02U 0.085(5) 0.044(4) 0.059(4) -0.006(4) -0.018(4) -0.025(4)
C02V 0.068(4) 0.054(4) 0.061(4) -0.008(4) -0.027(4) -0.018(4)
C02W 0.099(5) 0.041(4) 0.056(4) -0.012(4) -0.014(4) -0.013(4)
C02X 0.083(7) 0.082(7) 0.067(6) 0.008(5) -0.053(5) -0.024(6)
C02Y 0.091(7) 0.032(4) 0.077(6) -0.015(4) -0.045(5) -0.007(4)
C02Z 0.075(6) 0.075(6) 0.031(4) 0.011(4) -0.028(4) -0.031(5)
C030 0.066(4) 0.087(5) 0.071(5) -0.014(4) -0.022(4) -0.048(4)
C031 0.069(5) 0.102(5) 0.086(5) -0.054(4) -0.035(4) -0.001(4)
C032 0.056(4) 0.079(5) 0.086(5) -0.036(4) -0.022(4) -0.015(4)
C033 0.068(5) 0.076(5) 0.060(4) -0.028(4) -0.030(4) -0.001(4)
C034 0.089(5) 0.100(6) 0.056(5) -0.011(4) -0.026(4) -0.024(5)
C035 0.127(6) 0.056(4) 0.053(4) -0.013(4) -0.034(4) -0.027(4)
C036 0.144(10) 0.048(6) 0.065(7) 0.007(5) -0.041(7) -0.043(6)
C037 0.087(5) 0.072(5) 0.048(4) 0.001(4) -0.030(4) -0.018(4)
C038 0.088(7) 0.062(6) 0.069(6) -0.005(5) -0.048(6) -0.005(5)
C039 0.075(5) 0.054(4) 0.045(4) -0.005(3) -0.032(4) -0.016(4)
C03A 0.090(5) 0.067(5) 0.096(5) -0.014(4) -0.033(4) -0.037(4)
C03B 0.087(5) 0.063(5) 0.102(6) -0.024(4) -0.033(4) -0.024(4)
C03C 0.060(6) 0.072(7) 0.052(6) 0.002(5) -0.020(5) 0.004(5)
C03D 0.091(8) 0.056(6) 0.124(10) -0.037(6) -0.036(7) -0.002(6)
C03E 0.103(8) 0.139(10) 0.090(8) -0.013(7) -0.042(7) -0.078(7)
C03F 0.092(7) 0.083(7) 0.044(5) -0.005(5) -0.033(5) -0.023(6)
C03H 0.082(5) 0.059(4) 0.058(4) -0.001(4) -0.034(4) -0.017(4)
C03J 0.133(6) 0.065(5) 0.068(5) -0.009(4) -0.041(5) -0.030(5)
C03K 0.079(5) 0.103(6) 0.069(5) -0.034(4) -0.037(4) -0.006(4)
C03M 0.104(8) 0.117(9) 0.096(8) -0.007(7) -0.030(7) -0.079(7)
C03N 0.163(11) 0.082(9) 0.104(9) 0.003(8) -0.068(9) -0.023(8)
C03O 0.196(13) 0.078(8) 0.106(10) -0.006(8) -0.001(9) -0.053(9)
C03P 0.070(7) 0.115(10) 0.171(12) -0.029(9) -0.011(8) -0.048(7)
Sb1 0.160(3) 0.600(12) 0.0656(15) -0.058(3) -0.0043(17) -0.208(5)
F9 0.182(18) 0.23(2) 0.183(19) -0.058(15) -0.072(15) -0.048(15)
F18 0.27(2) 0.27(2) 0.19(2) -0.102(17) -0.076(17) -0.059(17)
F27 0.30(3) 0.32(3) 0.26(3) -0.073(18) -0.144(19) -0.063(18)
F8 0.201(19) 0.27(2) 0.171(19) -0.037(15) -0.087(15) -0.079(16)
F23 0.21(2) 0.23(2) 0.22(2) -0.040(17) -0.059(16) -0.055(16)
F37 0.059(6) 0.121(10) 0.015(4) 0.029(5) -0.001(4) -0.007(6)

loop_
_atom_type_symbol
_atom_type_description
_atom_type_scat_dispersion_real
_atom_type_scat_dispersion_imag
_atom_type_scat_source
C C 0.0181 0.0091 'International Tables Vol C Tables 4.2.6.8 and 6.1.1.4'
H H 0.0000 0.0000 'International Tables Vol C Tables 4.2.6.8 and 6.1.1.4'
Au Au -4.4197 7.2980 'International Tables Vol C Tables 4.2.6.8 and 6.1.1.4'
Cu Cu -1.9646 0.5888 'International Tables Vol C Tables 4.2.6.8 and 6.1.1.4'
F F 0.0727 0.0534 'International Tables Vol C Tables 4.2.6.8 and 6.1.1.4'
P P 0.2955 0.4335 'International Tables Vol C Tables 4.2.6.8 and 6.1.1.4'
S S 0.3331 0.5567 'International Tables Vol C Tables 4.2.6.8 and 6.1.1.4'
Sb Sb -0.0562 5.8946 'International Tables Vol C Tables 4.2.6.8 and 6.1.1.4'

loop_
_citation_id
_citation_doi
_citation_year
1 10.1021/jacs.1c12352 2022

loop_
_exptl_crystal_face_index_h
_exptl_crystal_face_index_k
_exptl_crystal_face_index_l
_exptl_crystal_face_perp_dist
-1 1 30 0.0683
1 15 -4 0.0776
30 0 29 0.0864
-23 -30 -30 0.1008
-10 6 7 0.1412
0 -1 -10 0.0653
-7 -30 6 0.0800
1 14 30 0.0868
-30 -15 -19 0.0907
15 8 10 0.1003

loop_
_geom_angle_atom_site_label_1
_geom_angle_atom_site_label_2
_geom_angle_atom_site_label_3
_geom_angle
_geom_angle_site_symmetry_1
_geom_angle_site_symmetry_3
_geom_angle_publ_flag
Cu03 Au01 Cu03 180.0 . 2_666 ?
Cu03 Au01 Cu05 70.06(3) 2_666 2_666 ?
Cu03 Au01 Cu05 109.94(3) 2_666 . ?
Cu03 Au01 Cu05 109.94(3) . 2_666 ?
Cu03 Au01 Cu05 70.06(3) . . ?
Cu03 Au01 Cu06 113.55(3) . 2_666 ?
Cu03 Au01 Cu06 113.55(3) 2_666 . ?
Cu03 Au01 Cu06 66.45(3) . . ?
Cu03 Au01 Cu06 66.45(3) 2_666 2_666 ?
Cu03 Au01 Cu07 70.46(3) 2_666 2_666 ?
Cu03 Au01 Cu07 109.54(3) 2_666 . ?
Cu03 Au01 Cu07 70.46(3) . . ?
Cu03 Au01 Cu07 109.55(3) . 2_666 ?
Cu05 Au01 Cu05 180.0 2_666 . ?
Cu05 Au01 Cu06 74.69(3) 2_666 . ?
Cu05 Au01 Cu06 105.31(3) 2_666 2_666 ?
Cu05 Au01 Cu06 74.69(3) . 2_666 ?
Cu05 Au01 Cu06 105.31(3) . . ?
Cu05 Au01 Cu07 70.33(3) 2_666 . ?
Cu05 Au01 Cu07 109.67(3) . . ?
Cu05 Au01 Cu07 70.33(3) . 2_666 ?
Cu05 Au01 Cu07 109.67(3) 2_666 2_666 ?
Cu06 Au01 Cu06 180.0 . 2_666 ?
Cu07 Au01 Cu06 108.70(3) 2_666 2_666 ?
Cu07 Au01 Cu06 108.70(3) . . ?
Cu07 Au01 Cu06 71.30(3) . 2_666 ?
Cu07 Au01 Cu06 71.30(3) 2_666 . ?
Cu07 Au01 Cu07 180.0 . 2_666 ?
S00E Cu02 S009 101.07(7) . . ?
P00F Cu02 S009 128.20(8) . . ?
P00F Cu02 S00E 130.51(8) . . ?
Au01 Cu03 Cu05 57.08(3) . . ?
Au01 Cu03 Cu06 59.67(3) . . ?
Au01 Cu03 Cu07 57.01(3) . . ?
Cu05 Cu03 Cu07 93.57(4) . . ?
Cu06 Cu03 Cu05 93.56(4) . . ?
Cu06 Cu03 Cu07 96.07(4) . . ?
S00C Cu03 Au01 99.04(6) . . ?
S00C Cu03 Cu05 143.10(7) . . ?
S00C Cu03 Cu06 49.84(5) . . ?
S00C Cu03 Cu07 94.83(6) . . ?
S00C Cu03 S00D 120.13(8) . . ?
S00D Cu03 Au01 97.45(6) . . ?
S00D Cu03 Cu05 47.98(5) . . ?
S00D Cu03 Cu06 94.10(6) . . ?
S00D Cu03 Cu07 140.79(7) . . ?
S00E Cu03 Au01 95.82(6) . . ?
S00E Cu03 Cu05 94.41(6) . . ?
S00E Cu03 Cu06 143.22(7) . . ?
S00E Cu03 Cu07 47.63(5) . . ?
S00E Cu03 S00C 117.41(8) . . ?
S00E Cu03 S00D 117.49(8) . . ?
S00A Cu04 S00C 102.10(7) . . ?
P00H Cu04 S00A 130.10(8) . . ?
P00H Cu04 S00C 127.26(8) . . ?
Au01 Cu05 Cu03 52.86(3) . . ?
S009 Cu05 Au01 90.43(5) . . ?
S009 Cu05 Cu03 96.12(6) . . ?
S009 Cu05 S00A 115.31(7) . 2_666 ?
S00A Cu05 Au01 94.45(5) 2_666 . ?
S00A Cu05 Cu03 135.64(6) 2_666 . ?
S00D Cu05 Au01 93.95(5) . . ?
S00D Cu05 Cu03 48.28(5) . . ?
S00D Cu05 S009 124.47(8) . . ?
S00D Cu05 S00A 119.44(8) . 2_666 ?
Au01 Cu06 Cu03 53.89(3) . . ?
S009 Cu06 Au01 88.95(5) 2_666 . ?
S009 Cu06 Cu03 130.84(7) 2_666 . ?
S00B Cu06 Au01 93.60(6) . . ?
S00B Cu06 Cu03 98.18(6) . . ?
S00B Cu06 S009 117.12(7) . 2_666 ?
S00C Cu06 Au01 94.42(6) . . ?
S00C Cu06 Cu03 50.21(5) . . ?
S00C Cu06 S009 113.72(7) . 2_666 ?
S00C Cu06 S00B 128.60(8) . . ?
Au01 Cu07 Cu03 52.54(3) . . ?
S00A Cu07 Au01 94.39(6) . . ?
S00A Cu07 Cu03 95.80(6) . . ?
S00A Cu07 S00B 116.46(7) . 2_666 ?
S00B Cu07 Au01 93.97(6) 2_666 . ?
S00B Cu07 Cu03 136.18(6) 2_666 . ?
S00E Cu07 Au01 92.02(6) . . ?
S00E Cu07 Cu03 47.75(6) . . ?
S00E Cu07 S00A 122.64(8) . . ?
S00E Cu07 S00B 119.83(8) . 2_666 ?
S00D Cu08 S00B 98.91(7) . . ?
P00G Cu08 S00B 128.13(9) . . ?
P00G Cu08 S00D 132.94(8) . . ?
Cu02 S009 Cu05 112.05(8) . . ?
Cu02 S009 Cu06 112.23(8) . 2_666 ?
Cu05 S009 Cu06 92.55(7) . 2_666 ?
C00J S009 Cu02 109.5(2) . . ?
C00J S009 Cu05 112.9(3) . . ?
C00J S009 Cu06 116.7(3) . 2_666 ?
Cu04 S00A Cu05 112.76(8) . 2_666 ?
Cu04 S00A Cu07 113.64(8) . . ?
Cu07 S00A Cu05 86.23(7) . 2_666 ?
C00M S00A Cu04 113.4(3) . . ?
C00M S00A Cu05 115.2(3) . 2_666 ?
C00M S00A Cu07 112.9(3) . . ?
Cu06 S00B Cu07 88.67(7) . 2_666 ?
Cu08 S00B Cu06 112.03(8) . . ?
Cu08 S00B Cu07 113.25(8) . 2_666 ?
C00Q S00B Cu06 112.8(3) . . ?
C00Q S00B Cu07 114.2(3) . 2_666 ?
C00Q S00B Cu08 113.5(3) . . ?
Cu04 S00C Cu03 116.78(9) . . ?
Cu04 S00C Cu06 114.65(8) . . ?
Cu06 S00C Cu03 79.95(7) . . ?
C00R S00C Cu03 98.6(2) . . ?
C00R S00C Cu04 113.3(2) . . ?
C00R S00C Cu06 126.5(3) . . ?
Cu05 S00D Cu03 83.74(7) . . ?
Cu08 S00D Cu03 118.15(8) . . ?
Cu08 S00D Cu05 111.31(8) . . ?
C00O S00D Cu03 109.8(3) . . ?
C00O S00D Cu05 119.7(3) . . ?
C00O S00D Cu08 111.8(3) . . ?
Cu02 S00E Cu03 116.91(8) . . ?
Cu02 S00E Cu07 110.23(8) . . ?
Cu07 S00E Cu03 84.61(7) . . ?
C00L S00E Cu02 113.1(3) . . ?
C00L S00E Cu03 108.8(3) . . ?
C00L S00E Cu07 120.5(3) . . ?
C00K P00F Cu02 115.0(3) . . ?
C00K P00F C01M 101.3(3) . . ?
C01M P00F Cu02 115.7(2) . . ?
C029 P00F Cu02 113.5(3) . . ?
C029 P00F C00K 104.9(4) . . ?
C029 P00F C01M 105.0(4) . . ?
C012 P00G Cu08 117.0(3) . . ?
C01B P00G Cu08 113.8(3) . . ?
C01B P00G C012 103.7(5) . . ?
C01E P00G Cu08 113.0(3) . . ?
C01E P00G C012 103.6(4) . . ?
C01E P00G C01B 104.5(4) . . ?
C00T P00H Cu04 115.8(3) . . ?
C00U P00H Cu04 114.3(3) . . ?
C00U P00H C00T 103.8(4) . . ?
C01H P00H Cu04 113.6(3) . . ?
C01H P00H C00T 103.9(4) . . ?
C01H P00H C00U 104.0(4) . . ?
C00N C00J S009 122.1(6) . . ?
C00N C00J C018 119.0(7) . . ?
C018 C00J S009 118.9(6) . . ?
C00X C00K P00F 118.9(6) . . ?
C00X C00K C01G 118.5(7) . . ?
C01G C00K P00F 122.4(6) . . ?
C00V C00L S00E 122.1(6) . . ?
C00V C00L C00Y 118.5(7) . . ?
C00Y C00L S00E 119.2(6) . . ?
C010 C00M S00A 120.5(6) . . ?
C014 C00M S00A 122.8(6) . . ?
C014 C00M C010 116.7(7) . . ?
C00J C00N H00N 119.6 . . ?
C00J C00N C013 120.7(7) . . ?
C013 C00N H00N 119.6 . . ?
C01Q C00O S00D 121.7(7) . . ?
C02S C00O S00D 119.8(7) . . ?
C02S C00O C01Q 117.8(8) . . ?
C00S C00P C01S 116.4(7) . . ?
C00S C00P C01V 123.2(8) . . ?
C01S C00P C01V 120.4(7) . . ?
C00W C00Q S00B 122.0(6) . . ?
C01D C00Q S00B 120.5(6) . . ?
C01D C00Q C00W 117.5(8) . . ?
C011 C00R S00C 122.8(6) . . ?
C011 C00R C01T 118.7(7) . . ?
C01T C00R S00C 118.5(6) . . ?
C00P C00S H00S 118.4 . . ?
C00P C00S C01T 123.2(8) . . ?
C01T C00S H00S 118.4 . . ?
C01L C00T P00H 120.2(7) . . ?
C01Y C00T P00H 119.6(7) . . ?
C01Y C00T C01L 120.2(9) . . ?
C019 C00U P00H 121.6(7) . . ?
C01J C00U P00H 118.2(7) . . ?
C01J C00U C019 120.3(9) . . ?
C00L C00V H00V 119.7 . . ?
C020 C00V C00L 120.5(7) . . ?
C020 C00V H00V 119.7 . . ?
C00Q C00W H00W 119.2 . . ?
C01C C00W C00Q 121.6(8) . . ?
C01C C00W H00W 119.2 . . ?
C00K C00X H00X 119.2 . . ?
C00K C00X C01W 121.6(8) . . ?
C01W C00X H00X 119.2 . . ?
C00L C00Y H00Y 120.3 . . ?
C01N C00Y C00L 119.5(8) . . ?
C01N C00Y H00Y 120.3 . . ?
C01C C00Z C01P 122.5(8) . . ?
C01O C00Z C01C 115.4(8) . . ?
C01O C00Z C01P 122.1(8) . . ?
C00M C010 H010 119.3 . . ?
C01F C010 C00M 121.5(8) . . ?
C01F C010 H010 119.3 . . ?
C00R C011 H011 120.5 . . ?
C01S C011 C00R 119.0(7) . . ?
C01S C011 H011 120.5 . . ?
C017 C012 P00G 122.9(8) . . ?
C017 C012 C02H 118.3(9) . . ?
C02H C012 P00G 118.9(7) . . ?
C00N C013 H013 119.4 . . ?
C016 C013 C00N 121.3(8) . . ?
C016 C013 H013 119.4 . . ?
C00M C014 H014 119.1 . . ?
C015 C014 C00M 121.9(8) . . ?
C015 C014 H014 119.1 . . ?
C014 C015 H015 118.8 . . ?
C014 C015 C01A 122.3(9) . . ?
C01A C015 H015 118.8 . . ?
C013 C016 C01R 122.6(8) . . ?
C021 C016 C013 117.0(7) . . ?
C021 C016 C01R 120.4(7) . . ?
C012 C017 H017 120.3 . . ?
C012 C017 C022 119.4(11) . . ?
C022 C017 H017 120.3 . . ?
C00J C018 H018 120.5 . . ?
C021 C018 C00J 119.0(8) . . ?
C021 C018 H018 120.5 . . ?
C00U C019 H019 120.1 . . ?
C02A C019 C00U 119.8(10) . . ?
C02A C019 H019 120.1 . . ?
C015 C01A C01F 115.7(8) . . ?
C015 C01A C030 124.4(9) . . ?
C01F C01A C030 119.8(8) . . ?
C01Z C01B P00G 118.3(7) . . ?
C02L C01B P00G 123.4(8) . . ?
C02L C01B C01Z 118.3(9) . . ?
C00W C01C C00Z 122.0(8) . . ?
C00W C01C H01C 119.0 . . ?
C00Z C01C H01C 119.0 . . ?
C00Q C01D H01D 119.7 . . ?
C00Q C01D C01O 120.5(8) . . ?
C01O C01D H01D 119.7 . . ?
C01U C01E P00G 117.9(7) . . ?
C01U C01E C02M 118.0(9) . . ?
C02M C01E P00G 124.0(8) . . ?
C010 C01F C01A 121.9(9) . . ?
C010 C01F H01F 119.1 . . ?
C01A C01F H01F 119.1 . . ?
C00K C01G H01G 119.9 . . ?
C00K C01G C02C 120.3(8) . . ?
C02C C01G H01G 119.9 . . ?
C01K C01H P00H 117.9(7) . . ?
C01K C01H C02I 118.9(8) . . ?
C02I C01H P00H 123.2(7) . . ?
C01N C01I C020 115.5(8) . . ?
C01N C01I C039 120.9(8) . . ?
C020 C01I C039 123.7(8) . . ?
C00U C01J H01J 119.6 . . ?
C02G C01J C00U 120.8(9) . . ?
C02G C01J H01J 119.6 . . ?
C01H C01K H01K 119.6 . . ?
C01H C01K C02U 120.9(10) . . ?
C02U C01K H01K 119.6 . . ?
C00T C01L H01L 121.4 . . ?
C00T C01L C037 117.1(10) . . ?
C037 C01L H01L 121.4 . . ?
C02T C01M P00F 118.8(3) . . ?
C02T C01M C027 120.0 . . ?
C027 C01M P00F 121.1(3) . . ?
C01M C02T H5 120.0 . . ?
C01M C02T C03I 120.0 . . ?
C03I C02T H5 120.0 . . ?
C02T C03I H03W 120.0 . . ?
C03L C03I C02T 120.0 . . ?
C03L C03I H03W 120.0 . . ?
C03I C03L H03Y 120.0 . . ?
C03G C03L C03I 120.0 . . ?
C03G C03L H03Y 120.0 . . ?
C03L C03G H03U 120.0 . . ?
C027 C03G C03L 120.0 . . ?
C027 C03G H03U 120.0 . . ?
C01M C027 H027 120.0 . . ?
C03G C027 C01M 120.0 . . ?
C03G C027 H027 120.0 . . ?
C00Y C01N C01I 123.6(8) . . ?
C00Y C01N H01N 118.2 . . ?
C01I C01N H01N 118.2 . . ?
C00Z C01O H01O 118.6 . . ?
C01D C01O C00Z 122.9(8) . . ?
C01D C01O H01O 118.6 . . ?
C00Z C01P C03D 109.1(9) . . ?
C028 C01P C00Z 110.1(8) . . ?
C028 C01P C03D 106.1(10) . . ?
C03C C01P C00Z 114.2(8) . . ?
C03C C01P C028 108.4(9) . . ?
C03C C01P C03D 108.5(10) . . ?
C00O C01Q H01Q 119.6 . . ?
C00O C01Q C02W 120.8(10) . . ?
C02W C01Q H01Q 119.6 . . ?
C016 C01R C024 107.5(7) . . ?
C016 C01R C02Y 111.0(7) . . ?
C02D C01R C016 111.9(7) . . ?
C02D C01R C024 108.8(8) . . ?
C02D C01R C02Y 109.1(8) . . ?
C02Y C01R C024 108.4(8) . . ?
C00P C01S H01S 118.4 . . ?
C011 C01S C00P 123.1(7) . . ?
C011 C01S H01S 118.4 . . ?
C00R C01T H01T 120.2 . . ?
C00S C01T C00R 119.6(7) . . ?
C00S C01T H01T 120.2 . . ?
C01E C01U H01U 120.3 . . ?
C01E C01U C023 119.4(10) . . ?
C023 C01U H01U 120.3 . . ?
C00P C01V C025 109.1(7) . . ?
C00P C01V C02B 109.3(7) . . ?
C00P C01V C02Z 112.3(7) . . ?
C02B C01V C025 108.3(8) . . ?
C02B C01V C02Z 109.3(8) . . ?
C02Z C01V C025 108.4(8) . . ?
C00X C01W H01W 120.6 . . ?
C026 C01W C00X 118.8(9) . . ?
C026 C01W H01W 120.6 . . ?
C00T C01Y H01Y 119.1 . . ?
C00T C01Y C02V 121.8(10) . . ?
C02V C01Y H01Y 119.1 . . ?
C01B C01Z H01Z 119.3 . . ?
C02Q C01Z C01B 121.3(11) . . ?
C02Q C01Z H01Z 119.3 . . ?
C00V C020 C01I 122.2(8) . . ?
C00V C020 H020 118.9 . . ?
C01I C020 H020 118.9 . . ?
C016 C021 C018 122.8(8) . . ?
C016 C021 H021 118.6 . . ?
C018 C021 H021 118.6 . . ?
C017 C022 H022 119.2 . . ?
C03A C022 C017 121.6(11) . . ?
C03A C022 H022 119.2 . . ?
C01U C023 H023 120.1 . . ?
C02P C023 C01U 119.7(12) . . ?
C02P C023 H023 120.1 . . ?
C01R C024 H02A 109.5 . . ?
C01R C024 H02B 109.5 . . ?
C01R C024 H02C 109.5 . . ?
H02A C024 H02B 109.5 . . ?
H02A C024 H02C 109.5 . . ?
H02B C024 H02C 109.5 . . ?
C01V C025 H02D 109.5 . . ?
C01V C025 H02E 109.5 . . ?
C01V C025 H02F 109.5 . . ?
H02D C025 H02E 109.5 . . ?
H02D C025 H02F 109.5 . . ?
H02E C025 H02F 109.5 . . ?
C01W C026 H026 119.8 . . ?
C01W C026 C02C 120.4(8) . . ?
C02C C026 H026 119.8 . . ?
C01P C028 H02G 109.5 . . ?
C01P C028 H02H 109.5 . . ?
C01P C028 H02I 109.5 . . ?
H02G C028 H02H 109.5 . . ?
H02G C028 H02I 109.5 . . ?
H02H C028 H02I 109.5 . . ?
C02R C029 P00F 124.4(9) . . ?
C033 C029 P00F 117.7(8) . . ?
C033 C029 C02R 117.9(10) . . ?
C019 C02A H02J 120.3 . . ?
C02N C02A C019 119.4(9) . . ?
C02N C02A H02J 120.3 . . ?
C01V C02B H02K 109.5 . . ?
C01V C02B H02L 109.5 . . ?
C01V C02B H02M 109.5 . . ?
H02K C02B H02L 109.5 . . ?
H02K C02B H02M 109.5 . . ?
H02L C02B H02M 109.5 . . ?
C01G C02C H02N 119.8 . . ?
C026 C02C C01G 120.5(8) . . ?
C026 C02C H02N 119.8 . . ?
C01R C02D H02O 109.5 . . ?
C01R C02D H02P 109.5 . . ?
C01R C02D H02Q 109.5 . . ?
H02O C02D H02P 109.5 . . ?
H02O C02D H02Q 109.5 . . ?
H02P C02D H02Q 109.5 . . ?
C02F C02E H02R 119.7 . . ?
C02I C02E H02R 119.7 . . ?
C02I C02E C02F 120.7(10) . . ?
C02E C02F H02S 120.6 . . ?
C02U C02F C02E 118.8(10) . . ?
C02U C02F H02S 120.6 . . ?
C01J C02G H02T 120.7 . . ?
C01J C02G C02N 118.7(10) . . ?
C02N C02G H02T 120.7 . . ?
C012 C02H H02U 118.9 . . ?
C03B C02H C012 122.2(11) . . ?
C03B C02H H02U 118.9 . . ?
C01H C02I H02V 119.8 . . ?
C02E C02I C01H 120.4(10) . . ?
C02E C02I H02V 119.8 . . ?
C02Q C02J H02W 119.6 . . ?
C034 C02J H02W 119.6 . . ?
C034 C02J C02Q 120.9(12) . . ?
C02W C02K C035 116.2(9) . . ?
C02W C02K C03J 123.5(9) . . ?
C035 C02K C03J 120.1(10) . . ?
C01B C02L H02X 120.3 . . ?
C01B C02L C034 119.5(13) . . ?
C034 C02L H02X 120.3 . . ?
C01E C02M H02Y 120.2 . . ?
C032 C02M C01E 119.6(11) . . ?
C032 C02M H02Y 120.2 . . ?
C02A C02N C02G 121.1(10) . . ?
C02A C02N H02Z 119.5 . . ?
C02G C02N H02Z 119.5 . . ?
C02R C02O H02 119.2 . . ?
C031 C02O H02 119.2 . . ?
C031 C02O C02R 121.6(12) . . ?
C023 C02P H1 118.9 . . ?
C032 C02P C023 122.2(12) . . ?
C032 C02P H1 118.9 . . ?
C01Z C02Q C02J 118.7(12) . . ?
C01Z C02Q H2 120.7 . . ?
C02J C02Q H2 120.7 . . ?
C029 C02R C02O 118.0(12) . . ?
C029 C02R H3 121.0 . . ?
C02O C02R H3 121.0 . . ?
C00O C02S H4 119.0 . . ?
C00O C02S C035 122.0(9) . . ?
C035 C02S H4 119.0 . . ?
C01K C02U H6 119.9 . . ?
C02F C02U C01K 120.3(11) . . ?
C02F C02U H6 119.9 . . ?
C01Y C02V H7 120.9 . . ?
C03H C02V C01Y 118.3(11) . . ?
C03H C02V H7 120.9 . . ?
C01Q C02W H8 118.9 . . ?
C02K C02W C01Q 122.2(10) . . ?
C02K C02W H8 118.9 . . ?
H9 C02X H 109.5 . . ?
H9 C02X HA 109.5 . . ?
H C02X HA 109.5 . . ?
C039 C02X H9 109.5 . . ?
C039 C02X H 109.5 . . ?
C039 C02X HA 109.5 . . ?
C01R C02Y H10 109.5 . . ?
C01R C02Y HB 109.5 . . ?
C01R C02Y HC 109.5 . . ?
H10 C02Y HB 109.5 . . ?
H10 C02Y HC 109.5 . . ?
HB C02Y HC 109.5 . . ?
C01V C02Z H11 109.5 . . ?
C01V C02Z HD 109.5 . . ?
C01V C02Z HE 109.5 . . ?
H11 C02Z HD 109.5 . . ?
H11 C02Z HE 109.5 . . ?
HD C02Z HE 109.5 . . ?
C01A C030 C03E 109.8(8) . . ?
C01A C030 C03M 111.4(9) . . ?
C03M C030 C03E 102.8(10) . . ?
C03P C030 C01A 108.3(9) . . ?
C03P C030 C03E 120.3(13) . . ?
C03P C030 C03M 104.1(10) . . ?
C02O C031 H031 119.5 . . ?
C02O C031 C03K 121.1(12) . . ?
C03K C031 H031 119.5 . . ?
C02M C032 H032 119.5 . . ?
C02P C032 C02M 121.1(12) . . ?
C02P C032 H032 119.5 . . ?
C029 C033 H033 119.8 . . ?
C03K C033 C029 120.4(12) . . ?
C03K C033 H033 119.8 . . ?
C02J C034 C02L 121.3(13) . . ?
C02J C034 H034 119.4 . . ?
C02L C034 H034 119.4 . . ?
C02K C035 H035 119.8 . . ?
C02S C035 C02K 120.5(10) . . ?
C02S C035 H035 119.8 . . ?
H03A C036 H03B 109.5 . . ?
H03A C036 H03C 109.5 . . ?
H03B C036 H03C 109.5 . . ?
C03J C036 H03A 109.5 . . ?
C03J C036 H03B 109.5 . . ?
C03J C036 H03C 109.5 . . ?
C01L C037 H037 119.0 . . ?
C03H C037 C01L 121.9(11) . . ?
C03H C037 H037 119.0 . . ?
H03D C038 H03E 109.5 . . ?
H03D C038 H03F 109.5 . . ?
H03E C038 H03F 109.5 . . ?
C039 C038 H03D 109.5 . . ?
C039 C038 H03E 109.5 . . ?
C039 C038 H03F 109.5 . . ?
C01I C039 C038 108.7(8) . . ?
C01I C039 C03F 107.4(9) . . ?
C02X C039 C01I 112.7(8) . . ?
C02X C039 C038 109.0(10) . . ?
C02X C039 C03F 108.2(10) . . ?
C03F C039 C038 110.8(9) . . ?
C022 C03A H03G 119.7 . . ?
C022 C03A C03B 120.5(12) . . ?
C03B C03A H03G 119.7 . . ?
C02H C03B C03A 117.7(13) . . ?
C02H C03B H03H 121.1 . . ?
C03A C03B H03H 121.1 . . ?
C01P C03C H03I 109.5 . . ?
C01P C03C H03J 109.5 . . ?
C01P C03C H03K 109.5 . . ?
H03I C03C H03J 109.5 . . ?
H03I C03C H03K 109.5 . . ?
H03J C03C H03K 109.5 . . ?
C01P C03D H03L 109.5 . . ?
C01P C03D H03M 109.5 . . ?
C01P C03D H03N 109.5 . . ?
H03L C03D H03M 109.5 . . ?
H03L C03D H03N 109.5 . . ?
H03M C03D H03N 109.5 . . ?
C030 C03E H03O 109.5 . . ?
C030 C03E H03P 109.5 . . ?
C030 C03E H03Q 109.5 . . ?
H03O C03E H03P 109.5 . . ?
H03O C03E H03Q 109.5 . . ?
H03P C03E H03Q 109.5 . . ?
C039 C03F H03R 109.5 . . ?
C039 C03F H03S 109.5 . . ?
C039 C03F H03T 109.5 . . ?
H03R C03F H03S 109.5 . . ?
H03R C03F H03T 109.5 . . ?
H03S C03F H03T 109.5 . . ?
C02V C03H H03V 119.7 . . ?
C037 C03H C02V 120.6(10) . . ?
C037 C03H H03V 119.7 . . ?
C02K C03J C036 112.5(9) . . ?
C02K C03J C03N 108.4(10) . . ?
C036 C03J C03N 105.5(11) . . ?
C03O C03J C02K 111.3(10) . . ?
C03O C03J C036 110.9(12) . . ?
C03O C03J C03N 108.0(15) . . ?
C031 C03K C033 120.9(14) . . ?
C031 C03K H03X 119.6 . . ?
C033 C03K H03X 119.6 . . ?
C030 C03M H03Z 109.5 . . ?
C030 C03M HF 109.5 . . ?
C030 C03M HG 109.5 . . ?
H03Z C03M HF 109.5 . . ?
H03Z C03M HG 109.5 . . ?
HF C03M HG 109.5 . . ?
C03J C03N H03 109.5 . . ?
C03J C03N HH 109.5 . . ?
C03J C03N HI 109.5 . . ?
H03 C03N HH 109.5 . . ?
H03 C03N HI 109.5 . . ?
HH C03N HI 109.5 . . ?
C03J C03O H12 109.5 . . ?
C03J C03O HJ 109.5 . . ?
C03J C03O HK 109.5 . . ?
H12 C03O HJ 109.5 . . ?
H12 C03O HK 109.5 . . ?
HJ C03O HK 109.5 . . ?
C030 C03P H13 109.5 . . ?
C030 C03P HL 109.5 . . ?
C030 C03P HM 109.5 . . ?
H13 C03P HL 109.5 . . ?
H13 C03P HM 109.5 . . ?
HL C03P HM 109.5 . . ?
F9 Sb1 F18 86.5(16) . . ?
F9 Sb1 F23 89.7(19) . . ?
F9 Sb1 F37 95.2(13) . . ?
F18 Sb1 F37 149.6(10) . . ?
F27 Sb1 F9 167(2) . . ?
F27 Sb1 F18 88(2) . . ?
F27 Sb1 F23 78(2) . . ?
F27 Sb1 F37 95(2) . . ?
F8 Sb1 F9 96.1(16) . . ?
F8 Sb1 F18 80.0(9) . . ?
F8 Sb1 F27 94(2) . . ?
F8 Sb1 F23 151.2(16) . . ?
F8 Sb1 F37 69.7(6) . . ?
F23 Sb1 F18 72.3(17) . . ?
F23 Sb1 F37 137.9(14) . . ?

loop_
_geom_bond_atom_site_label_1
_geom_bond_atom_site_label_2
_geom_bond_distance
_geom_bond_site_symmetry_2
_geom_bond_publ_flag
Au01 Cu03 2.5766(10) . ?
Au01 Cu03 2.5767(10) 2_666 ?
Au01 Cu05 2.7133(10) 2_666 ?
Au01 Cu05 2.7134(10) . ?
Au01 Cu06 2.7528(11) 2_666 ?
Au01 Cu06 2.7527(11) . ?
Au01 Cu07 2.7227(11) 2_666 ?
Au01 Cu07 2.7227(11) . ?
Cu02 S009 2.2533(19) . ?
Cu02 S00E 2.244(2) . ?
Cu02 P00F 2.194(2) . ?
Cu03 Cu05 3.0385(15) . ?
Cu03 Cu06 2.9236(15) . ?
Cu03 Cu07 3.0591(15) . ?
Cu03 S00C 2.281(2) . ?
Cu03 S00D 2.281(2) . ?
Cu03 S00E 2.275(2) . ?
Cu04 S00A 2.240(2) . ?
Cu04 S00C 2.250(2) . ?
Cu04 P00H 2.195(2) . ?
Cu05 S009 2.282(2) . ?
Cu05 S00A 2.295(2) 2_666 ?
Cu05 S00D 2.271(2) . ?
Cu06 S009 2.3062(19) 2_666 ?
Cu06 S00B 2.274(2) . ?
Cu06 S00C 2.269(2) . ?
Cu07 S00A 2.286(2) . ?
Cu07 S00B 2.293(2) 2_666 ?
Cu07 S00E 2.270(2) . ?
Cu08 S00B 2.2630(19) . ?
Cu08 S00D 2.243(2) . ?
Cu08 P00G 2.192(2) . ?
S009 C00J 1.779(7) . ?
S00A C00M 1.772(7) . ?
S00B C00Q 1.766(8) . ?
S00C C00R 1.778(7) . ?
S00D C00O 1.785(8) . ?
S00E C00L 1.775(8) . ?
P00F C00K 1.823(8) . ?
P00F C01M 1.833(5) . ?
P00F C029 1.804(10) . ?
P00G C012 1.834(10) . ?
P00G C01B 1.819(9) . ?
P00G C01E 1.808(9) . ?
P00H C00T 1.847(9) . ?
P00H C00U 1.841(9) . ?
P00H C01H 1.816(9) . ?
C00J C00N 1.362(11) . ?
C00J C018 1.404(11) . ?
C00K C00X 1.373(12) . ?
C00K C01G 1.380(12) . ?
C00L C00V 1.394(11) . ?
C00L C00Y 1.402(12) . ?
C00M C010 1.411(12) . ?
C00M C014 1.391(11) . ?
C00N H00N 0.9400 . ?
C00N C013 1.410(12) . ?
C00O C01Q 1.379(13) . ?
C00O C02S 1.352(13) . ?
C00P C00S 1.363(12) . ?
C00P C01S 1.398(12) . ?
C00P C01V 1.532(11) . ?
C00Q C00W 1.408(12) . ?
C00Q C01D 1.382(12) . ?
C00R C011 1.393(11) . ?
C00R C01T 1.409(11) . ?
C00S H00S 0.9400 . ?
C00S C01T 1.369(12) . ?
C00T C01L 1.393(13) . ?
C00T C01Y 1.363(14) . ?
C00U C019 1.381(13) . ?
C00U C01J 1.376(13) . ?
C00V H00V 0.9400 . ?
C00V C020 1.381(12) . ?
C00W H00W 0.9400 . ?
C00W C01C 1.366(13) . ?
C00X H00X 0.9400 . ?
C00X C01W 1.395(12) . ?
C00Y H00Y 0.9400 . ?
C00Y C01N 1.371(12) . ?
C00Z C01C 1.412(13) . ?
C00Z C01O 1.400(13) . ?
C00Z C01P 1.518(13) . ?
C010 H010 0.9400 . ?
C010 C01F 1.365(13) . ?
C011 H011 0.9400 . ?
C011 C01S 1.375(11) . ?
C012 C017 1.378(14) . ?
C012 C02H 1.408(15) . ?
C013 H013 0.9400 . ?
C013 C016 1.385(12) . ?
C014 H014 0.9400 . ?
C014 C015 1.371(12) . ?
C015 H015 0.9400 . ?
C015 C01A 1.397(13) . ?
C016 C01R 1.529(11) . ?
C016 C021 1.379(12) . ?
C017 H017 0.9400 . ?
C017 C022 1.406(16) . ?
C018 H018 0.9400 . ?
C018 C021 1.395(12) . ?
C019 H019 0.9400 . ?
C019 C02A 1.378(14) . ?
C01A C01F 1.424(14) . ?
C01A C030 1.516(10) . ?
C01B C01Z 1.399(15) . ?
C01B C02L 1.384(15) . ?
C01C H01C 0.9400 . ?
C01D H01D 0.9400 . ?
C01D C01O 1.389(13) . ?
C01E C01U 1.377(14) . ?
C01E C02M 1.400(14) . ?
C01F H01F 0.9400 . ?
C01G H01G 0.9400 . ?
C01G C02C 1.382(12) . ?
C01H C01K 1.376(13) . ?
C01H C02I 1.406(13) . ?
C01I C01N 1.398(13) . ?
C01I C020 1.403(12) . ?
C01I C039 1.522(12) . ?
C01J H01J 0.9400 . ?
C01J C02G 1.368(14) . ?
C01K H01K 0.9400 . ?
C01K C02U 1.396(14) . ?
C01L H01L 0.9400 . ?
C01L C037 1.414(15) . ?
C01M C02T 1.3900 . ?
C01M C027 1.3900 . ?
C02T H5 0.9400 . ?
C02T C03I 1.3900 . ?
C03I H03W 0.9400 . ?
C03I C03L 1.3900 . ?
C03L H03Y 0.9400 . ?
C03L C03G 1.3900 . ?
C03G H03U 0.9400 . ?
C03G C027 1.3900 . ?
C027 H027 0.9400 . ?
C01N H01N 0.9400 . ?
C01O H01O 0.9400 . ?
C01P C028 1.510(14) . ?
C01P C03C 1.514(15) . ?
C01P C03D 1.547(17) . ?
C01Q H01Q 0.9400 . ?
C01Q C02W 1.393(15) . ?
C01R C024 1.541(14) . ?
C01R C02D 1.504(14) . ?
C01R C02Y 1.536(13) . ?
C01S H01S 0.9400 . ?
C01T H01T 0.9400 . ?
C01U H01U 0.9400 . ?
C01U C023 1.423(15) . ?
C01V C025 1.557(14) . ?
C01V C02B 1.531(13) . ?
C01V C02Z 1.545(13) . ?
C01W H01W 0.9400 . ?
C01W C026 1.366(14) . ?
C01Y H01Y 0.9400 . ?
C01Y C02V 1.391(14) . ?
C01Z H01Z 0.9400 . ?
C01Z C02Q 1.373(15) . ?
C020 H020 0.9400 . ?
C021 H021 0.9400 . ?
C022 H022 0.9400 . ?
C022 C03A 1.331(18) . ?
C023 H023 0.9400 . ?
C023 C02P 1.332(18) . ?
C024 H02A 0.9700 . ?
C024 H02B 0.9700 . ?
C024 H02C 0.9700 . ?
C025 H02D 0.9700 . ?
C025 H02E 0.9700 . ?
C025 H02F 0.9700 . ?
C026 H026 0.9400 . ?
C026 C02C 1.370(14) . ?
C028 H02G 0.9700 . ?
C028 H02H 0.9700 . ?
C028 H02I 0.9700 . ?
C029 C02R 1.413(14) . ?
C029 C033 1.389(16) . ?
C02A H02J 0.9400 . ?
C02A C02N 1.376(16) . ?
C02B H02K 0.9700 . ?
C02B H02L 0.9700 . ?
C02B H02M 0.9700 . ?
C02C H02N 0.9400 . ?
C02D H02O 0.9700 . ?
C02D H02P 0.9700 . ?
C02D H02Q 0.9700 . ?
C02E H02R 0.9400 . ?
C02E C02F 1.417(18) . ?
C02E C02I 1.360(14) . ?
C02F H02S 0.9400 . ?
C02F C02U 1.373(17) . ?
C02G H02T 0.9400 . ?
C02G C02N 1.393(15) . ?
C02H H02U 0.9400 . ?
C02H C03B 1.366(16) . ?
C02I H02V 0.9400 . ?
C02J H02W 0.9400 . ?
C02J C02Q 1.388(18) . ?
C02J C034 1.34(2) . ?
C02K C02W 1.352(16) . ?
C02K C035 1.419(15) . ?
C02K C03J 1.512(12) . ?
C02L H02X 0.9400 . ?
C02L C034 1.391(18) . ?
C02M H02Y 0.9400 . ?
C02M C032 1.393(16) . ?
C02N H02Z 0.9400 . ?
C02O H02 0.9400 . ?
C02O C02R 1.422(17) . ?
C02O C031 1.31(2) . ?
C02P H1 0.9400 . ?
C02P C032 1.303(18) . ?
C02Q H2 0.9400 . ?
C02R H3 0.9400 . ?
C02S H4 0.9400 . ?
C02S C035 1.380(16) . ?
C02U H6 0.9400 . ?
C02V H7 0.9400 . ?
C02V C03H 1.378(16) . ?
C02W H8 0.9400 . ?
C02X H9 0.9700 . ?
C02X H 0.9700 . ?
C02X HA 0.9700 . ?
C02X C039 1.504(16) . ?
C02Y H10 0.9700 . ?
C02Y HB 0.9700 . ?
C02Y HC 0.9700 . ?
C02Z H11 0.9700 . ?
C02Z HD 0.9700 . ?
C02Z HE 0.9700 . ?
C030 C03E 1.529(12) . ?
C030 C03M 1.519(12) . ?
C030 C03P 1.502(13) . ?
C031 H031 0.9400 . ?
C031 C03K 1.348(19) . ?
C032 H032 0.9400 . ?
C033 H033 0.9400 . ?
C033 C03K 1.379(16) . ?
C034 H034 0.9400 . ?
C035 H035 0.9400 . ?
C036 H03A 0.9700 . ?
C036 H03B 0.9700 . ?
C036 H03C 0.9700 . ?
C036 C03J 1.520(12) . ?
C037 H037 0.9400 . ?
C037 C03H 1.346(17) . ?
C038 H03D 0.9700 . ?
C038 H03E 0.9700 . ?
C038 H03F 0.9700 . ?
C038 C039 1.542(16) . ?
C039 C03F 1.541(15) . ?
C03A H03G 0.9400 . ?
C03A C03B 1.422(18) . ?
C03B H03H 0.9400 . ?
C03C H03I 0.9700 . ?
C03C H03J 0.9700 . ?
C03C H03K 0.9700 . ?
C03D H03L 0.9700 . ?
C03D H03M 0.9700 . ?
C03D H03N 0.9700 . ?
C03E H03O 0.9700 . ?
C03E H03P 0.9700 . ?
C03E H03Q 0.9700 . ?
C03F H03R 0.9700 . ?
C03F H03S 0.9700 . ?
C03F H03T 0.9700 . ?
C03H H03V 0.9400 . ?
C03J C03N 1.533(14) . ?
C03J C03O 1.486(14) . ?
C03K H03X 0.9400 . ?
C03M H03Z 0.9700 . ?
C03M HF 0.9700 . ?
C03M HG 0.9700 . ?
C03N H03 0.9700 . ?
C03N HH 0.9700 . ?
C03N HI 0.9700 . ?
C03O H12 0.9700 . ?
C03O HJ 0.9700 . ?
C03O HK 0.9700 . ?
C03P H13 0.9700 . ?
C03P HL 0.9700 . ?
C03P HM 0.9700 . ?
Sb1 F9 1.80(3) . ?
Sb1 F18 2.11(3) . ?
Sb1 F27 1.73(5) . ?
Sb1 F8 1.74(3) . ?
Sb1 F23 1.84(4) . ?
Sb1 F37 2.471(19) . ?

loop_
_geom_torsion_atom_site_label_1
_geom_torsion_atom_site_label_2
_geom_torsion_atom_site_label_3
_geom_torsion_atom_site_label_4
_geom_torsion
_geom_torsion_site_symmetry_1
_geom_torsion_site_symmetry_2
_geom_torsion_site_symmetry_3
_geom_torsion_site_symmetry_4
_geom_torsion_publ_flag
Cu02 S009 C00J C00N -114.0(7) . . . . ?
Cu02 S009 C00J C018 64.5(7) . . . . ?
Cu02 S00E C00L C00V 122.6(6) . . . . ?
Cu02 S00E C00L C00Y -52.0(7) . . . . ?
Cu02 P00F C00K C00X 16.3(8) . . . . ?
Cu02 P00F C00K C01G -169.1(6) . . . . ?
Cu02 P00F C01M C02T 77.1(5) . . . . ?
Cu02 P00F C01M C027 -105.7(4) . . . . ?
Cu02 P00F C029 C02R -144.6(7) . . . . ?
Cu02 P00F C029 C033 37.0(9) . . . . ?
Cu03 S00C C00R C011 -91.6(6) . . . . ?
Cu03 S00C C00R C01T 87.9(6) . . . . ?
Cu03 S00D C00O C01Q -111.1(8) . . . . ?
Cu03 S00D C00O C02S 78.9(9) . . . . ?
Cu03 S00E C00L C00V -105.7(7) . . . . ?
Cu03 S00E C00L C00Y 79.7(7) . . . . ?
Cu04 S00A C00M C010 53.9(8) . . . . ?
Cu04 S00A C00M C014 -124.0(7) . . . . ?
Cu04 S00C C00R C011 144.3(6) . . . . ?
Cu04 S00C C00R C01T -36.2(7) . . . . ?
Cu04 P00H C00T C01L -107.9(8) . . . . ?
Cu04 P00H C00T C01Y 69.6(8) . . . . ?
Cu04 P00H C00U C019 -151.2(6) . . . . ?
Cu04 P00H C00U C01J 30.2(8) . . . . ?
Cu04 P00H C01H C01K 29.2(9) . . . . ?
Cu04 P00H C01H C02I -149.7(8) . . . . ?
Cu05 S009 C00J C00N 120.4(7) . . . . ?
Cu05 S009 C00J C018 -61.1(7) . . . . ?
Cu05 S00A C00M C010 -174.1(6) 2_666 . . . ?
Cu05 S00A C00M C014 8.1(8) 2_666 . . . ?
Cu05 S00D C00O C01Q -17.0(10) . . . . ?
Cu05 S00D C00O C02S 173.1(8) . . . . ?
Cu06 S009 C00J C00N 14.9(8) 2_666 . . . ?
Cu06 S009 C00J C018 -166.6(6) 2_666 . . . ?
Cu06 S00B C00Q C00W 118.9(7) . . . . ?
Cu06 S00B C00Q C01D -64.4(7) . . . . ?
Cu06 S00C C00R C011 -7.8(8) . . . . ?
Cu06 S00C C00R C01T 171.7(5) . . . . ?
Cu07 S00A C00M C010 -77.2(7) . . . . ?
Cu07 S00A C00M C014 105.0(7) . . . . ?
Cu07 S00B C00Q C00W 19.6(8) 2_666 . . . ?
Cu07 S00B C00Q C01D -163.7(6) 2_666 . . . ?
Cu07 S00E C00L C00V -10.8(8) . . . . ?
Cu07 S00E C00L C00Y 174.6(6) . . . . ?
Cu08 S00B C00Q C00W -112.3(7) . . . . ?
Cu08 S00B C00Q C01D 64.4(8) . . . . ?
Cu08 S00D C00O C01Q 115.8(8) . . . . ?
Cu08 S00D C00O C02S -54.2(9) . . . . ?
Cu08 P00G C012 C017 -159.1(8) . . . . ?
Cu08 P00G C012 C02H 20.0(10) . . . . ?
Cu08 P00G C01B C01Z 60.3(8) . . . . ?
Cu08 P00G C01B C02L -118.2(8) . . . . ?
Cu08 P00G C01E C01U 33.6(8) . . . . ?
Cu08 P00G C01E C02M -149.8(8) . . . . ?
S009 C00J C00N C013 173.5(7) . . . . ?
S009 C00J C018 C021 -172.8(8) . . . . ?
S00A C00M C010 C01F -174.5(8) . . . . ?
S00A C00M C014 C015 173.7(7) . . . . ?
S00B C00Q C00W C01C 174.7(7) . . . . ?
S00B C00Q C01D C01O -172.7(7) . . . . ?
S00C C00R C011 C01S 178.5(6) . . . . ?
S00C C00R C01T C00S -179.8(7) . . . . ?
S00D C00O C01Q C02W -168.7(10) . . . . ?
S00D C00O C02S C035 167.3(10) . . . . ?
S00E C00L C00V C020 -171.4(7) . . . . ?
S00E C00L C00Y C01N 171.2(7) . . . . ?
P00F C00K C00X C01W 173.7(7) . . . . ?
P00F C00K C01G C02C -174.2(7) . . . . ?
P00F C01M C02T C03I 177.2(6) . . . . ?
P00F C01M C027 C03G -177.1(6) . . . . ?
P00F C029 C02R C02O 178.8(8) . . . . ?
P00F C029 C033 C03K 179.2(9) . . . . ?
P00G C012 C017 C022 -178.5(9) . . . . ?
P00G C012 C02H C03B -177.9(11) . . . . ?
P00G C01B C01Z C02Q 179.2(8) . . . . ?
P00G C01B C02L C034 -179.1(9) . . . . ?
P00G C01E C01U C023 178.7(8) . . . . ?
P00G C01E C02M C032 -178.5(8) . . . . ?
P00H C00T C01L C037 178.9(9) . . . . ?
P00H C00T C01Y C02V -178.9(8) . . . . ?
P00H C00U C019 C02A -179.2(7) . . . . ?
P00H C00U C01J C02G 179.6(7) . . . . ?
P00H C01H C01K C02U 179.6(8) . . . . ?
P00H C01H C02I C02E -177.6(9) . . . . ?
C00J C00N C013 C016 1.8(14) . . . . ?
C00J C018 C021 C016 -3.4(16) . . . . ?
C00K P00F C01M C02T -157.8(5) . . . . ?
C00K P00F C01M C027 19.3(5) . . . . ?
C00K P00F C029 C02R 89.0(9) . . . . ?
C00K P00F C029 C033 -89.3(8) . . . . ?
C00K C00X C01W C026 0.9(15) . . . . ?
C00K C01G C02C C026 0.5(14) . . . . ?
C00L C00V C020 C01I 1.0(14) . . . . ?
C00L C00Y C01N C01I -0.3(15) . . . . ?
C00M C010 C01F C01A -1.9(17) . . . . ?
C00M C014 C015 C01A 3.4(15) . . . . ?
C00N C00J C018 C021 5.8(14) . . . . ?
C00N C013 C016 C01R -177.3(8) . . . . ?
C00N C013 C016 C021 0.7(14) . . . . ?
C00O C01Q C02W C02K -4(2) . . . . ?
C00O C02S C035 C02K 7(2) . . . . ?
C00P C00S C01T C00R 0.6(14) . . . . ?
C00Q C00W C01C C00Z -1.8(14) . . . . ?
C00Q C01D C01O C00Z -2.5(15) . . . . ?
C00R C011 C01S C00P 2.2(13) . . . . ?
C00S C00P C01S C011 -1.9(13) . . . . ?
C00S C00P C01V C025 126.9(9) . . . . ?
C00S C00P C01V C02B -114.8(10) . . . . ?
C00S C00P C01V C02Z 6.7(12) . . . . ?
C00T P00H C00U C019 81.8(8) . . . . ?
C00T P00H C00U C01J -96.9(7) . . . . ?
C00T P00H C01H C01K 155.9(8) . . . . ?
C00T P00H C01H C02I -23.0(9) . . . . ?
C00T C01L C037 C03H -2.3(19) . . . . ?
C00T C01Y C02V C03H 2.2(16) . . . . ?
C00U P00H C00T C01L 18.3(9) . . . . ?
C00U P00H C00T C01Y -164.2(7) . . . . ?
C00U P00H C01H C01K -95.8(8) . . . . ?
C00U P00H C01H C02I 85.4(9) . . . . ?
C00U C019 C02A C02N 0.4(14) . . . . ?
C00U C01J C02G C02N -1.2(14) . . . . ?
C00V C00L C00Y C01N -3.6(13) . . . . ?
C00W C00Q C01D C01O 4.1(13) . . . . ?
C00X C00K C01G C02C 0.3(13) . . . . ?
C00X C01W C026 C02C -0.1(15) . . . . ?
C00Y C00L C00V C020 3.3(12) . . . . ?
C010 C00M C014 C015 -4.2(13) . . . . ?
C011 C00R C01T C00S -0.3(12) . . . . ?
C012 P00G C01B C01Z -171.6(7) . . . . ?
C012 P00G C01B C02L 9.9(10) . . . . ?
C012 P00G C01E C01U -93.9(8) . . . . ?
C012 P00G C01E C02M 82.7(9) . . . . ?
C012 C017 C022 C03A -2(2) . . . . ?
C012 C02H C03B C03A -5(2) . . . . ?
C013 C016 C01R C024 -103.4(10) . . . . ?
C013 C016 C01R C02D 16.0(12) . . . . ?
C013 C016 C01R C02Y 138.2(10) . . . . ?
C013 C016 C021 C018 0.1(15) . . . . ?
C014 C00M C010 C01F 3.5(14) . . . . ?
C014 C015 C01A C01F -1.6(15) . . . . ?
C014 C015 C01A C030 -177.8(9) . . . . ?
C015 C01A C01F C010 0.8(16) . . . . ?
C015 C01A C030 C03E 120.4(12) . . . . ?
C015 C01A C030 C03M 7.3(15) . . . . ?
C015 C01A C030 C03P -106.5(14) . . . . ?
C017 C012 C02H C03B 1.2(19) . . . . ?
C017 C022 C03A C03B -1(2) . . . . ?
C018 C00J C00N C013 -5.0(13) . . . . ?
C019 C00U C01J C02G 0.9(14) . . . . ?
C019 C02A C02N C02G -0.7(15) . . . . ?
C01B P00G C012 C017 74.8(10) . . . . ?
C01B P00G C012 C02H -106.1(9) . . . . ?
C01B P00G C01E C01U 157.8(8) . . . . ?
C01B P00G C01E C02M -25.6(9) . . . . ?
C01B C01Z C02Q C02J 1.1(16) . . . . ?
C01B C02L C034 C02J -1(2) . . . . ?
C01C C00Z C01O C01D -1.3(14) . . . . ?
C01C C00Z C01P C028 119.8(11) . . . . ?
C01C C00Z C01P C03C -2.5(14) . . . . ?
C01C C00Z C01P C03D -124.1(11) . . . . ?
C01D C00Q C00W C01C -2.1(13) . . . . ?
C01E P00G C012 C017 -34.1(10) . . . . ?
C01E P00G C012 C02H 145.0(9) . . . . ?
C01E P00G C01B C01Z -63.3(8) . . . . ?
C01E P00G C01B C02L 118.1(9) . . . . ?
C01E C01U C023 C02P -2.1(17) . . . . ?
C01E C02M C032 C02P 2.3(18) . . . . ?
C01F C01A C030 C03E -55.6(14) . . . . ?
C01F C01A C030 C03M -168.8(11) . . . . ?
C01F C01A C030 C03P 77.4(14) . . . . ?
C01G C00K C00X C01W -1.0(13) . . . . ?
C01H P00H C00T C01L 126.8(8) . . . . ?
C01H P00H C00T C01Y -55.7(8) . . . . ?
C01H P00H C00U C019 -26.7(8) . . . . ?
C01H P00H C00U C01J 154.6(7) . . . . ?
C01H C01K C02U C02F -0.3(16) . . . . ?
C01J C00U C019 C02A -0.5(13) . . . . ?
C01J C02G C02N C02A 1.0(15) . . . . ?
C01K C01H C02I C02E 3.6(16) . . . . ?
C01L C00T C01Y C02V -1.5(14) . . . . ?
C01L C037 C03H C02V 3(2) . . . . ?
C01M P00F C00K C00X -109.2(7) . . . . ?
C01M P00F C00K C01G 65.4(8) . . . . ?
C01M P00F C029 C02R -17.4(9) . . . . ?
C01M P00F C029 C033 164.3(8) . . . . ?
C01M C02T C03I C03L 0.0 . . . . ?
C02T C01M C027 C03G 0.0 . . . . ?
C02T C03I C03L C03G 0.0 . . . . ?
C03I C03L C03G C027 0.0 . . . . ?
C03L C03G C027 C01M 0.0 . . . . ?
C027 C01M C02T C03I 0.0 . . . . ?
C01N C01I C020 C00V -4.6(13) . . . . ?
C01N C01I C039 C02X 173.5(10) . . . . ?
C01N C01I C039 C038 52.5(13) . . . . ?
C01N C01I C039 C03F -67.4(12) . . . . ?
C01O C00Z C01C C00W 3.4(13) . . . . ?
C01O C00Z C01P C028 -61.1(13) . . . . ?
C01O C00Z C01P C03C 176.6(10) . . . . ?
C01O C00Z C01P C03D 55.0(13) . . . . ?
C01P C00Z C01C C00W -177.5(8) . . . . ?
C01P C00Z C01O C01D 179.6(9) . . . . ?
C01Q C00O C02S C035 -3.0(18) . . . . ?
C01R C016 C021 C018 178.2(9) . . . . ?
C01S C00P C00S C01T 0.4(13) . . . . ?
C01S C00P C01V C025 -54.6(11) . . . . ?
C01S C00P C01V C02B 63.7(11) . . . . ?
C01S C00P C01V C02Z -174.8(8) . . . . ?
C01T C00R C011 C01S -1.1(12) . . . . ?
C01U C01E C02M C032 -2.0(15) . . . . ?
C01U C023 C02P C032 2(2) . . . . ?
C01V C00P C00S C01T 178.9(8) . . . . ?
C01V C00P C01S C011 179.6(8) . . . . ?
C01W C026 C02C C01G -0.6(15) . . . . ?
C01Y C00T C01L C037 1.5(16) . . . . ?
C01Y C02V C03H C037 -3.0(18) . . . . ?
C01Z C01B C02L C034 2.3(16) . . . . ?
C020 C01I C01N C00Y 4.3(14) . . . . ?
C020 C01I C039 C02X -6.1(14) . . . . ?
C020 C01I C039 C038 -127.1(11) . . . . ?
C020 C01I C039 C03F 113.0(11) . . . . ?
C021 C016 C01R C024 78.7(11) . . . . ?
C021 C016 C01R C02D -161.9(9) . . . . ?
C021 C016 C01R C02Y -39.7(12) . . . . ?
C022 C03A C03B C02H 5(2) . . . . ?
C023 C02P C032 C02M -2(2) . . . . ?
C029 P00F C00K C00X 141.8(7) . . . . ?
C029 P00F C00K C01G -43.7(8) . . . . ?
C029 P00F C01M C02T -48.8(5) . . . . ?
C029 P00F C01M C027 128.3(5) . . . . ?
C029 C033 C03K C031 1.3(18) . . . . ?
C02E C02F C02U C01K 0.1(18) . . . . ?
C02F C02E C02I C01H -3.8(18) . . . . ?
C02H C012 C017 C022 2.5(17) . . . . ?
C02I C01H C01K C02U -1.5(15) . . . . ?
C02I C02E C02F C02U 2.0(18) . . . . ?
C02L C01B C01Z C02Q -2.2(15) . . . . ?
C02M C01E C01U C023 1.9(15) . . . . ?
C02O C031 C03K C033 -1(2) . . . . ?
C02Q C02J C034 C02L 0(2) . . . . ?
C02R C029 C033 C03K 0.8(16) . . . . ?
C02R C02O C031 C03K -1.3(19) . . . . ?
C02S C00O C01Q C02W 1.4(17) . . . . ?
C02W C02K C035 C02S -8(2) . . . . ?
C02W C02K C03J C036 -18.9(18) . . . . ?
C02W C02K C03J C03N 97.4(15) . . . . ?
C02W C02K C03J C03O -144.0(17) . . . . ?
C030 C01A C01F C010 177.2(10) . . . . ?
C031 C02O C02R C029 3.3(17) . . . . ?
C033 C029 C02R C02O -2.9(14) . . . . ?
C034 C02J C02Q C01Z -0.1(18) . . . . ?
C035 C02K C02W C01Q 7(2) . . . . ?
C035 C02K C03J C036 155.5(13) . . . . ?
C035 C02K C03J C03N -88.2(15) . . . . ?
C035 C02K C03J C03O 30.4(19) . . . . ?
C039 C01I C01N C00Y -175.3(9) . . . . ?
C039 C01I C020 C00V 175.0(9) . . . . ?
C03J C02K C02W C01Q -178.6(12) . . . . ?
C03J C02K C035 C02S 177.0(12) . . . . ?

loop_
_smtbx_masks_void_nr
_smtbx_masks_void_average_x
_smtbx_masks_void_average_y
_smtbx_masks_void_average_z
_smtbx_masks_void_volume
_smtbx_masks_void_count_electrons
_smtbx_masks_void_content
1 0.000 0.000 0.000 424.6 0.0 ?
2 0.120 0.616 0.462 15.8 0.0 ?
3 0.209 0.536 0.005 19.7 0.0 ?
4 0.484 0.826 0.076 16.6 0.0 ?
5 0.516 0.174 0.924 16.6 0.0 ?
6 0.791 0.464 -0.005 19.7 0.0 ?
7 0.880 0.384 0.538 15.8 0.0 ?
